data_4119839
loop_
_publ_author_name
'Sheng-Li Huang'
'Yue-Jian Lin'
'T. S. Andy Hor'
'Guo-Xin Jin'

_publ_contact_author
; 
Guo-Xin Jin
Advanced Materials Laboratory, Department of Chemistry, Fudan University, 
Shanghai 200433, P. R. China
;
_publ_contact_author_email gxjin@fudan.edu.cn
_publ_section_title
;
 Cp*Rh-Based Heterometallic Metallarectangles: Size-Dependent Borromean
 Link Structures and Catalytic Acyl Transfer
;
_journal_name_full 'Journal of the American Chemical Society'
_journal_page_first 8125
_journal_page_last 8128
_journal_paper_doi 10.1021/ja402630g
_journal_volume 135
_journal_year 2013
_chemical_formula_sum 'C103.67 H120.67 Cu2 F12 N8 O31 Rh4 S4'
_chemical_formula_weight 2869.71
_chemical_name_systematic
; 
 ? 
;
_space_group_IT_number 15
_symmetry_cell_setting monoclinic
_symmetry_space_group_name_Hall '-C 2yc'
_symmetry_space_group_name_H-M 'C 1 2/c 1'
_atom_sites_solution_hydrogens geom
_atom_sites_solution_primary direct
_atom_sites_solution_secondary difmap
_audit_creation_method SHELXL-97
_cell_angle_alpha 90.00
_cell_angle_beta 103.6200(10)
_cell_angle_gamma 90.00
_cell_formula_units_Z 12
_cell_length_a 41.0140(8)
_cell_length_b 23.7783(4)
_cell_length_c 37.6234(7)
_cell_measurement_reflns_used 9153
_cell_measurement_temperature 173(2)
_cell_measurement_theta_max 63.73
_cell_measurement_theta_min 2.35
_cell_volume 35660.1(11)
_computing_cell_refinement 'Bruker SAINT'
_computing_data_collection 'Bruker APEX2'
_computing_data_reduction 'Bruker SAINT'
_computing_molecular_graphics 'Bruker SHELXTL'
_computing_publication_material 'Bruker SHELXTL'
_computing_structure_refinement 'SHELXL-97 (Sheldrick, 1997)'
_computing_structure_solution 'SHELXS-97 (Sheldrick, 1990)'
_diffrn_ambient_temperature 173(2)
_diffrn_measured_fraction_theta_full 0.887
_diffrn_measured_fraction_theta_max 0.887
_diffrn_measurement_device_type 'Bruker APEX-II CCD'
_diffrn_measurement_method '\f and \w scans'
_diffrn_radiation_monochromator graphite
_diffrn_radiation_source 'fine-focus sealed tube'
_diffrn_radiation_type CuK\a
_diffrn_radiation_wavelength 1.54178
_diffrn_reflns_av_R_equivalents 0.0660
_diffrn_reflns_av_sigmaI/netI 0.0695
_diffrn_reflns_limit_h_max 46
_diffrn_reflns_limit_h_min -45
_diffrn_reflns_limit_k_max 26
_diffrn_reflns_limit_k_min -26
_diffrn_reflns_limit_l_max 42
_diffrn_reflns_limit_l_min -41
_diffrn_reflns_number 82145
_diffrn_reflns_theta_full 60.00
_diffrn_reflns_theta_max 60.00
_diffrn_reflns_theta_min 2.16
_diffrn_standards_decay_% 6.28
_exptl_absorpt_coefficient_mu 6.266
_exptl_absorpt_correction_T_max 0.5730
_exptl_absorpt_correction_T_min 0.3984
_exptl_absorpt_correction_type multi-scan
_exptl_absorpt_process_details sadabs
_exptl_crystal_colour green
_exptl_crystal_density_diffrn 1.604
_exptl_crystal_description rhomboid
_exptl_crystal_F_000 17480
_exptl_crystal_size_max 0.18
_exptl_crystal_size_mid 0.11
_exptl_crystal_size_min 0.10
_platon_squeeze_details ' '
_refine_diff_density_max 2.184
_refine_diff_density_min -1.591
_refine_diff_density_rms 0.167
_refine_ls_extinction_method none
_refine_ls_goodness_of_fit_ref 1.089
_refine_ls_hydrogen_treatment constr
_refine_ls_matrix_type full
_refine_ls_number_parameters 2097
_refine_ls_number_reflns 23498
_refine_ls_number_restraints 332
_refine_ls_restrained_S_all 1.102
_refine_ls_R_factor_all 0.1273
_refine_ls_R_factor_gt 0.0972
_refine_ls_shift/su_max 0.005
_refine_ls_shift/su_mean 0.000
_refine_ls_structure_factor_coef Fsqd
_refine_ls_weighting_details 'calc w=1/[\s^2^(Fo^2^)+(0.2000P)^2^+0.0000P] where P=(Fo^2^+2Fc^2^)/3'
_refine_ls_weighting_scheme calc
_refine_ls_wR_factor_gt 0.2704
_refine_ls_wR_factor_ref 0.3010
_reflns_number_gt 14850
_reflns_number_total 23498
_reflns_threshold_expression >2sigma(I)
_cod_data_source_file ja402630g_si_001_4.cif
_cod_data_source_block 5
_cod_database_code 4119839

loop_
_symmetry_equiv_pos_as_xyz
'x, y, z'
'-x, y, -z+1/2'
'x+1/2, y+1/2, z'
'-x+1/2, y+1/2, -z+1/2'
'-x, -y, -z'
'x, -y, z-1/2'
'-x+1/2, -y+1/2, -z'
'x+1/2, -y+1/2, z-1/2'

loop_
_atom_site_label
_atom_site_type_symbol
_atom_site_fract_x
_atom_site_fract_y
_atom_site_fract_z
_atom_site_U_iso_or_equiv
_atom_site_adp_type
_atom_site_occupancy
_atom_site_symmetry_multiplicity
_atom_site_calc_flag
_atom_site_refinement_flags
_atom_site_disorder_assembly
_atom_site_disorder_group
Rh1 Rh 0.22570(3) 0.50965(4) 0.31492(2) 0.0667(3) Uani 1 1 d . . .
Rh2 Rh 0.16780(3) 0.38204(4) 0.56190(3) 0.0729(3) Uani 1 1 d . . .
Rh3 Rh 0.37061(3) 0.35574(4) 0.22106(3) 0.0740(3) Uani 1 1 d . . .
Rh4 Rh 0.11659(2) 0.22490(4) 0.18496(3) 0.0740(3) Uani 1 1 d . . .
Rh5 Rh 0.95526(3) 0.58994(4) 0.09151(3) 0.0860(3) Uani 1 1 d . . .
Rh6 Rh 0.92191(3) 1.03124(4) 0.06279(4) 0.0987(4) Uani 1 1 d U . .
Cu1 Cu 0.17986(5) 0.42835(8) 0.42658(5) 0.0776(5) Uani 1 1 d . . .
Cu2 Cu 0.24910(4) 0.26703(6) 0.21770(4) 0.0652(4) Uani 1 1 d . . .
Cu3 Cu 0.94836(5) 0.81547(8) 0.09803(5) 0.0749(5) Uani 1 1 d . . .
N1 N 0.2223(3) 0.4308(4) 0.4130(3) 0.070(3) Uani 1 1 d . . .
N2 N 0.2075(3) 0.3974(5) 0.4705(3) 0.081(3) Uani 1 1 d . . .
N3 N 0.2369(2) 0.5871(4) 0.3430(2) 0.062(2) Uani 1 1 d . . .
N4 N 0.3144(3) 1.0342(4) 0.4257(3) 0.066(2) Uani 1 1 d . . .
N5 N 0.2684(2) 0.3396(4) 0.2105(3) 0.066(2) Uani 1 1 d . . .
N6 N 0.2071(3) 0.3077(4) 0.1996(2) 0.064(2) Uani 1 1 d . A .
N7 N 0.3605(2) 0.3343(4) 0.1647(3) 0.066(2) Uani 1 1 d . . .
N8 N 0.3812(2) 0.2813(4) -0.1293(3) 0.066(2) Uani 1 1 d . . .
N9 N 0.9567(3) 0.7600(4) 0.0639(3) 0.071(2) Uani 1 1 d . . .
N10 N 0.9449(3) 0.8624(4) 0.0557(3) 0.072(3) Uani 1 1 d . B .
N11 N 0.9021(2) 0.6004(4) 0.0739(3) 0.070(2) Uani 1 1 d . . .
N12 N 0.6287(3) 0.4887(4) -0.0379(4) 0.082(3) Uani 1 1 d . . .
O1 O 0.2444(2) 0.4686(3) 0.3665(2) 0.073(2) Uani 1 1 d . . .
O2 O 0.1823(2) 0.5089(4) 0.3361(2) 0.073(2) Uani 1 1 d . . .
O3 O 0.1627(2) 0.4734(4) 0.3826(2) 0.081(2) Uani 1 1 d . . .
O4 O 0.2043(2) 0.3771(3) 0.5302(2) 0.076(2) Uani 1 1 d . . .
O5 O 0.1408(2) 0.4174(4) 0.5112(2) 0.079(2) Uani 1 1 d . . .
O6 O 0.1456(2) 0.4351(5) 0.4557(3) 0.089(3) Uani 1 1 d . . .
O7 O 0.3193(2) 0.3797(3) 0.2111(2) 0.074(2) Uani 1 1 d . . .
O8 O 0.3465(2) 0.2766(4) 0.2280(2) 0.079(2) Uani 1 1 d . . .
O9 O 0.2971(2) 0.2403(3) 0.2261(2) 0.070(2) Uani 1 1 d . . .
O10 O 0.1504(2) 0.2934(3) 0.1866(2) 0.076(2) Uani 1 1 d . A .
O11 O 0.1639(2) 0.1820(3) 0.1973(2) 0.072(2) Uani 1 1 d . A .
O12 O 0.2192(2) 0.2001(3) 0.2100(2) 0.0678(19) Uani 1 1 d . . .
O13 O 0.9596(2) 0.6607(3) 0.0598(3) 0.079(2) Uani 1 1 d . . .
O14 O 0.9521(3) 0.6555(4) 0.1290(3) 0.091(3) Uani 1 1 d . . .
O15 O 0.9468(2) 0.7499(4) 0.1302(3) 0.089(3) Uani 1 1 d . . .
O16 O 0.9333(2) 0.9560(3) 0.0377(3) 0.084(3) Uani 1 1 d . B .
O17 O 0.9178(2) 0.9719(4) 0.1035(3) 0.086(3) Uani 1 1 d . B .
O18 O 0.9279(2) 0.8806(4) 0.1178(2) 0.078(2) Uani 1 1 d . . .
O19 O 0.0793(3) 0.4841(5) 0.0685(5) 0.140(5) Uani 1 1 d . . .
O20 O 0.1040(3) 0.4043(5) 0.1062(3) 0.109(3) Uani 1 1 d . . .
O21 O 0.0896(4) 0.3959(6) 0.0411(3) 0.126(4) Uani 1 1 d . . .
O22 O 0.1570(3) 1.0372(4) 0.0957(3) 0.092(3) Uani 1 1 d . . .
O23 O 0.1496(5) 0.9910(11) 0.1482(5) 0.210(8) Uani 1 1 d U . .
O24 O 0.1467(4) 0.9414(7) 0.0950(6) 0.175(6) Uani 1 1 d U . .
O25 O 0.0533(6) 0.7847(13) 0.1367(7) 0.297(13) Uani 1 1 d DU . .
O26 O 0.0373(4) 0.7177(9) 0.0897(6) 0.210(8) Uani 1 1 d DU . .
O27 O 0.0953(4) 0.7469(10) 0.1096(6) 0.213(8) Uani 1 1 d DU . .
O28 O 0.1359(7) 0.6297(9) 0.2664(7) 0.226(11) Uani 1 1 d . . .
O29 O 0.0905(5) 0.6876(9) 0.2816(7) 0.221(10) Uani 1 1 d . . .
O30 O 0.1305(7) 0.6455(12) 0.3317(7) 0.241(10) Uani 1 1 d U . .
O31 O 0.1914(3) 0.9899(5) 0.8698(3) 0.121(4) Uani 1 1 d DU . .
O32 O 0.2184(5) 0.9328(11) 0.8323(6) 0.246(11) Uani 1 1 d DU . .
O33 O 0.1599(6) 0.9419(15) 0.8150(7) 0.351(17) Uani 1 1 d DU . .
O34 O 0.9969(2) 0.8396(5) 0.1356(3) 0.103(3) Uani 1 1 d . . .
O35 O 1.0061(8) 0.9170(14) 0.1087(12) 0.193(17) Uani 0.50 1 d P . .
O36 O 1.0537(5) 0.8680(13) 0.1426(9) 0.149(11) Uani 0.50 1 d P . .
O37 O 0.1589(5) 0.3456(6) 0.3976(4) 0.156(6) Uani 1 1 d . . .
O38 O 0.2518(3) 0.2671(4) 0.2784(2) 0.090(3) Uani 1 1 d . . .
S1 S 0.08304(11) 0.42409(16) 0.07232(14) 0.0982(12) Uani 1 1 d . . .
S2 S 0.14330(10) 0.99363(15) 0.11147(11) 0.0888(10) Uani 1 1 d . . .
S3 S 0.06237(16) 0.7607(3) 0.1060(2) 0.150(2) Uani 1 1 d . . .
S4 S 0.1144(2) 0.6418(3) 0.2910(2) 0.153(2) Uani 1 1 d . . .
S5 S 0.18756(18) 0.9453(2) 0.84547(15) 0.140(2) Uani 1 1 d D . .
S6 S 1.0173(2) 0.8808(5) 0.1366(4) 0.136(4) Uani 0.50 1 d PDU . .
F1 F 0.0424(3) 0.3451(4) 0.0789(4) 0.125(3) Uani 1 1 d . . .
F2 F 0.0333(3) 0.4228(5) 0.1045(4) 0.151(5) Uani 1 1 d . . .
F3 F 0.0202(3) 0.4151(6) 0.0476(4) 0.169(6) Uani 1 1 d . . .
F4 F 0.0816(3) 0.9650(4) 0.1104(3) 0.131(4) Uani 1 1 d D . .
F5 F 0.0905(3) 1.0512(5) 0.1128(5) 0.188(6) Uani 1 1 d DU . .
F6 F 0.0885(3) 1.0088(9) 0.0643(4) 0.225(10) Uani 1 1 d D . .
F7 F 0.0561(7) 0.7839(10) 0.0374(5) 0.260(11) Uani 1 1 d U . .
F8 F 0.0289(3) 0.8343(9) 0.0629(5) 0.199(7) Uani 1 1 d . . .
F9 F 0.0779(7) 0.8447(12) 0.0812(8) 0.297(11) Uani 1 1 d U . .
F10 F 0.0663(6) 0.5859(16) 0.3061(9) 0.354(18) Uani 1 1 d . . .
F11 F 0.0736(7) 0.5713(14) 0.2507(7) 0.322(16) Uani 1 1 d . . .
F12 F 0.1052(7) 0.5337(17) 0.3022(10) 0.38(2) Uani 1 1 d . . .
F13 F 0.1836(4) 0.8395(5) 0.8454(4) 0.184(6) Uani 1 1 d DU . .
F14 F 0.2176(6) 0.8824(12) 0.8903(7) 0.327(14) Uani 1 1 d DU . .
F15 F 0.1672(7) 0.8820(12) 0.8872(7) 0.315(13) Uani 1 1 d DU . .
F16 F 1.0373(7) 0.9659(13) 0.1856(10) 0.220(14) Uiso 0.50 1 d PDU . .
F17 F 0.9856(6) 0.9461(16) 0.1736(11) 0.241(16) Uiso 0.50 1 d PDU . .
F18 F 1.0207(7) 0.8895(12) 0.2050(9) 0.194(12) Uiso 0.50 1 d PDU . .
C1 C 0.2477(4) 0.4081(5) 0.4383(3) 0.067(3) Uani 1 1 d . . .
C2 C 0.2417(3) 0.3876(4) 0.4699(3) 0.066(3) Uani 1 1 d . . .
C3 C 0.2653(4) 0.3645(6) 0.4964(4) 0.087(4) Uani 1 1 d . . .
H3 H 0.2603 0.3538 0.5189 0.104 Uiso 1 1 calc R . .
C4 C 0.2967(4) 0.3563(6) 0.4910(4) 0.089(4) Uani 1 1 d . . .
H4 H 0.3129 0.3367 0.5089 0.107 Uiso 1 1 calc R . .
C5 C 0.3054(4) 0.3758(6) 0.4601(4) 0.083(4) Uani 1 1 d . . .
H5 H 0.3277 0.3711 0.4574 0.100 Uiso 1 1 calc R . .
C6 C 0.2822(3) 0.4017(5) 0.4334(4) 0.074(3) Uani 1 1 d . . .
H6 H 0.2880 0.4154 0.4120 0.088 Uiso 1 1 calc R . .
C7 C 0.2207(3) 0.4589(5) 0.3821(3) 0.066(3) Uani 1 1 d . . .
C8 C 0.1856(4) 0.4806(5) 0.3659(3) 0.075(3) Uani 1 1 d . . .
C9 C 0.1930(3) 0.3938(5) 0.4979(3) 0.073(3) Uani 1 1 d . . .
C10 C 0.1560(3) 0.4164(6) 0.4870(3) 0.074(3) Uani 1 1 d . . .
C11 C 0.2134(3) 0.6263(5) 0.3386(3) 0.063(3) Uani 1 1 d . . .
H11 H 0.1912 0.6167 0.3258 0.075 Uiso 1 1 calc R . .
C12 C 0.2196(3) 0.6820(5) 0.3521(3) 0.064(3) Uani 1 1 d . . .
H12 H 0.2023 0.7095 0.3484 0.077 Uiso 1 1 calc R . .
C13 C 0.2525(3) 0.6948(5) 0.3713(3) 0.057(2) Uani 1 1 d . . .
C14 C 0.2758(3) 0.6513(4) 0.3767(3) 0.060(3) Uani 1 1 d . . .
H14 H 0.2979 0.6579 0.3908 0.072 Uiso 1 1 calc R . .
C15 C 0.2673(3) 0.6001(5) 0.3624(3) 0.061(3) Uani 1 1 d . . .
H15 H 0.2840 0.5716 0.3664 0.074 Uiso 1 1 calc R . .
C16 C 0.2620(3) 0.7538(4) 0.3825(3) 0.054(2) Uani 1 1 d . . .
C17 C 0.2385(3) 0.7944(5) 0.3873(4) 0.072(3) Uani 1 1 d . . .
H17 H 0.2155 0.7843 0.3842 0.087 Uiso 1 1 calc R . .
C18 C 0.2485(3) 0.8483(5) 0.3965(4) 0.071(3) Uani 1 1 d . . .
H18 H 0.2322 0.8746 0.4003 0.086 Uiso 1 1 calc R . .
C19 C 0.2813(3) 0.8665(4) 0.4007(3) 0.054(2) Uani 1 1 d . . .
C20 C 0.3046(3) 0.8259(5) 0.3947(3) 0.068(3) Uani 1 1 d . . .
H20 H 0.3273 0.8367 0.3965 0.081 Uiso 1 1 calc R . .
C21 C 0.2951(3) 0.7710(5) 0.3863(3) 0.066(3) Uani 1 1 d . . .
H21 H 0.3114 0.7443 0.3831 0.080 Uiso 1 1 calc R . .
C22 C 0.2830(3) 1.0237(5) 0.4130(3) 0.065(3) Uani 1 1 d . . .
H22 H 0.2678 1.0544 0.4093 0.078 Uiso 1 1 calc R . .
C23 C 0.2700(3) 0.9694(4) 0.4042(3) 0.058(3) Uani 1 1 d . . .
H23 H 0.2467 0.9636 0.3949 0.070 Uiso 1 1 calc R . .
C24 C 0.2924(3) 0.9245(5) 0.4096(3) 0.056(2) Uani 1 1 d . . .
C25 C 0.3259(3) 0.9365(5) 0.4239(3) 0.064(3) Uani 1 1 d . . .
H25 H 0.3419 0.9069 0.4287 0.077 Uiso 1 1 calc R . .
C26 C 0.3364(3) 0.9923(5) 0.4315(3) 0.071(3) Uani 1 1 d . . .
H26 H 0.3595 1.0001 0.4410 0.085 Uiso 1 1 calc R . .
C27 C 0.2559(4) 0.5134(5) 0.2763(3) 0.074(3) Uani 1 1 d . . .
C28 C 0.2506(4) 0.4567(5) 0.2839(3) 0.069(3) Uani 1 1 d . . .
C29 C 0.2164(4) 0.4441(5) 0.2756(3) 0.078(4) Uani 1 1 d . . .
C30 C 0.1992(4) 0.4946(7) 0.2604(4) 0.092(4) Uani 1 1 d . . .
C31 C 0.2233(4) 0.5378(6) 0.2603(3) 0.082(4) Uani 1 1 d . . .
C32 C 0.2884(4) 0.5446(6) 0.2792(4) 0.088(4) Uani 1 1 d . . .
H32A H 0.3062 0.5264 0.2977 0.131 Uiso 1 1 calc R . .
H32B H 0.2858 0.5836 0.2865 0.131 Uiso 1 1 calc R . .
H32C H 0.2944 0.5440 0.2555 0.131 Uiso 1 1 calc R . .
C33 C 0.2777(4) 0.4165(6) 0.3001(4) 0.091(4) Uani 1 1 d . . .
H33A H 0.2858 0.3981 0.2806 0.137 Uiso 1 1 calc R . .
H33B H 0.2690 0.3880 0.3143 0.137 Uiso 1 1 calc R . .
H33C H 0.2963 0.4367 0.3162 0.137 Uiso 1 1 calc R . .
C34 C 0.1989(5) 0.3893(6) 0.2814(4) 0.099(5) Uani 1 1 d . . .
H34A H 0.1795 0.3977 0.2916 0.148 Uiso 1 1 calc R . .
H34B H 0.2146 0.3651 0.2984 0.148 Uiso 1 1 calc R . .
H34C H 0.1913 0.3699 0.2580 0.148 Uiso 1 1 calc R . .
C35 C 0.1610(4) 0.5026(9) 0.2488(5) 0.118(6) Uani 1 1 d . . .
H35A H 0.1549 0.5377 0.2592 0.177 Uiso 1 1 calc R . .
H35B H 0.1499 0.4710 0.2578 0.177 Uiso 1 1 calc R . .
H35C H 0.1538 0.5042 0.2221 0.177 Uiso 1 1 calc R . .
C36 C 0.2153(5) 0.5959(7) 0.2473(4) 0.098(5) Uani 1 1 d . . .
H36A H 0.2103 0.5966 0.2205 0.147 Uiso 1 1 calc R . .
H36B H 0.2345 0.6204 0.2572 0.147 Uiso 1 1 calc R . .
H36C H 0.1957 0.6092 0.2555 0.147 Uiso 1 1 calc R . .
C37 C 0.1491(3) 0.2998(6) 0.5631(4) 0.081(4) Uani 1 1 d . . .
C38 C 0.1788(4) 0.3045(5) 0.5905(4) 0.076(3) Uani 1 1 d . . .
C39 C 0.1765(5) 0.3461(5) 0.6152(4) 0.093(5) Uani 1 1 d . . .
C40 C 0.1427(6) 0.3691(6) 0.6048(5) 0.110(6) Uani 1 1 d . . .
C41 C 0.1261(4) 0.3410(6) 0.5732(5) 0.090(4) Uani 1 1 d . . .
C42 C 0.1412(4) 0.2587(6) 0.5323(4) 0.098(4) Uani 1 1 d . . .
H42A H 0.1614 0.2370 0.5316 0.147 Uiso 1 1 calc R . .
H42B H 0.1335 0.2789 0.5091 0.147 Uiso 1 1 calc R . .
H42C H 0.1235 0.2331 0.5359 0.147 Uiso 1 1 calc R . .
C43 C 0.2088(4) 0.2697(6) 0.5912(4) 0.089(4) Uani 1 1 d . . .
H43A H 0.2291 0.2917 0.6016 0.133 Uiso 1 1 calc R . .
H43B H 0.2091 0.2582 0.5663 0.133 Uiso 1 1 calc R . .
H43C H 0.2083 0.2363 0.6063 0.133 Uiso 1 1 calc R . .
C44 C 0.2019(6) 0.3646(7) 0.6480(4) 0.141(9) Uani 1 1 d . . .
H44A H 0.2160 0.3941 0.6411 0.211 Uiso 1 1 calc R . .
H44B H 0.2160 0.3326 0.6583 0.211 Uiso 1 1 calc R . .
H44C H 0.1907 0.3794 0.6663 0.211 Uiso 1 1 calc R . .
C45 C 0.1288(5) 0.4148(7) 0.6249(5) 0.114(6) Uani 1 1 d . . .
H45A H 0.1226 0.3986 0.6464 0.172 Uiso 1 1 calc R . .
H45B H 0.1089 0.4314 0.6086 0.172 Uiso 1 1 calc R . .
H45C H 0.1458 0.4439 0.6328 0.172 Uiso 1 1 calc R . .
C46 C 0.0907(4) 0.3520(8) 0.5495(7) 0.140(8) Uani 1 1 d . . .
H46A H 0.0740 0.3367 0.5618 0.209 Uiso 1 1 calc R . .
H46B H 0.0882 0.3337 0.5257 0.209 Uiso 1 1 calc R . .
H46C H 0.0872 0.3925 0.5460 0.209 Uiso 1 1 calc R . .
C47 C 0.2451(3) 0.3832(5) 0.1993(3) 0.065(3) Uani 1 1 d . . .
C48 C 0.2108(4) 0.3657(5) 0.1938(3) 0.070(3) Uani 1 1 d . . .
C49 C 0.1853(4) 0.4043(5) 0.1809(3) 0.077(3) Uani 1 1 d . . .
H49 H 0.1625 0.3927 0.1760 0.092 Uiso 1 1 calc R . .
C50 C 0.1930(4) 0.4589(5) 0.1755(3) 0.079(4) Uani 1 1 d . . .
H50 H 0.1755 0.4853 0.1675 0.094 Uiso 1 1 calc R . .
C51 C 0.2258(4) 0.4764(5) 0.1813(3) 0.076(4) Uani 1 1 d . . .
H51 H 0.2305 0.5146 0.1771 0.092 Uiso 1 1 calc R . .
C52 C 0.2523(4) 0.4386(5) 0.1932(3) 0.074(3) Uani 1 1 d . . .
H52 H 0.2749 0.4509 0.1971 0.089 Uiso 1 1 calc R . .
C53 C 0.3006(3) 0.3386(4) 0.2146(3) 0.064(3) Uani 1 1 d . . .
C54 C 0.3153(3) 0.2808(5) 0.2238(3) 0.063(3) Uani 1 1 d . . .
C55 C 0.1810(3) 0.2785(5) 0.1956(3) 0.068(3) Uani 1 1 d . . .
C56 C 0.1885(3) 0.2134(5) 0.2013(3) 0.066(3) Uani 1 1 d . A .
C57 C 0.3471(3) 0.3720(5) 0.1387(3) 0.068(3) Uani 1 1 d . . .
H57 H 0.3386 0.4063 0.1458 0.081 Uiso 1 1 calc R . .
C58 C 0.3451(3) 0.3625(4) 0.1015(3) 0.061(3) Uani 1 1 d . . .
H58 H 0.3361 0.3906 0.0840 0.073 Uiso 1 1 calc R . .
C59 C 0.3564(3) 0.3122(4) 0.0902(3) 0.056(2) Uani 1 1 d . . .
C60 C 0.3684(3) 0.2721(4) 0.1176(3) 0.062(3) Uani 1 1 d . . .
H60 H 0.3753 0.2364 0.1107 0.074 Uiso 1 1 calc R . .
C61 C 0.3706(4) 0.2828(5) 0.1550(3) 0.077(3) Uani 1 1 d . . .
H61 H 0.3789 0.2550 0.1729 0.092 Uiso 1 1 calc R . .
C62 C 0.3596(3) 0.3042(4) 0.0525(3) 0.054(2) Uani 1 1 d . . .
C63 C 0.3670(5) 0.2530(5) 0.0381(4) 0.092(5) Uani 1 1 d . . .
H63 H 0.3692 0.2207 0.0533 0.111 Uiso 1 1 calc R . .
C64 C 0.3710(4) 0.2471(5) 0.0044(4) 0.089(4) Uani 1 1 d . . .
H64 H 0.3753 0.2107 -0.0038 0.107 Uiso 1 1 calc R . .
C65 C 0.3693(2) 0.2931(4) -0.0196(3) 0.051(2) Uani 1 1 d . . .
C66 C 0.3639(4) 0.3451(6) -0.0056(4) 0.087(4) Uani 1 1 d . . .
H66 H 0.3639 0.3780 -0.0199 0.105 Uiso 1 1 calc R . .
C67 C 0.3586(5) 0.3491(6) 0.0293(4) 0.103(5) Uani 1 1 d . . .
H67 H 0.3540 0.3852 0.0378 0.124 Uiso 1 1 calc R . .
C68 C 0.3726(3) 0.3304(5) -0.1157(3) 0.063(3) Uani 1 1 d . . .
H68 H 0.3688 0.3625 -0.1311 0.075 Uiso 1 1 calc R . .
C69 C 0.3691(3) 0.3352(5) -0.0807(3) 0.059(2) Uani 1 1 d . . .
H69 H 0.3636 0.3706 -0.0721 0.071 Uiso 1 1 calc R . .
C70 C 0.3736(2) 0.2884(4) -0.0573(3) 0.054(2) Uani 1 1 d . . .
C71 C 0.3836(3) 0.2397(4) -0.0714(3) 0.055(2) Uani 1 1 d . . .
H71 H 0.3881 0.2072 -0.0563 0.066 Uiso 1 1 calc R . .
C72 C 0.3873(3) 0.2370(5) -0.1074(3) 0.064(3) Uani 1 1 d . . .
H72 H 0.3944 0.2028 -0.1163 0.077 Uiso 1 1 calc R . .
C73 C 0.4067(4) 0.4209(7) 0.2241(4) 0.089(4) Uani 1 1 d . . .
C74 C 0.3905(4) 0.4298(7) 0.2530(4) 0.094(4) Uani 1 1 d . . .
C75 C 0.3940(4) 0.3824(7) 0.2747(4) 0.097(5) Uani 1 1 d . . .
C76 C 0.4159(4) 0.3420(8) 0.2615(5) 0.100(5) Uani 1 1 d . . .
C77 C 0.4240(4) 0.3702(9) 0.2300(4) 0.102(5) Uani 1 1 d . . .
C78 C 0.4078(5) 0.4611(10) 0.1938(6) 0.133(7) Uani 1 1 d . . .
H78A H 0.4301 0.4604 0.1887 0.199 Uiso 1 1 calc R . .
H78B H 0.4029 0.4992 0.2011 0.199 Uiso 1 1 calc R . .
H78C H 0.3910 0.4501 0.1718 0.199 Uiso 1 1 calc R . .
C79 C 0.3674(4) 0.4768(7) 0.2580(6) 0.115(6) Uani 1 1 d . . .
H79A H 0.3442 0.4634 0.2516 0.172 Uiso 1 1 calc R . .
H79B H 0.3699 0.5084 0.2421 0.172 Uiso 1 1 calc R . .
H79C H 0.3731 0.4891 0.2836 0.172 Uiso 1 1 calc R . .
C80 C 0.3791(5) 0.3710(9) 0.3075(4) 0.119(6) Uani 1 1 d . . .
H80A H 0.3962 0.3779 0.3301 0.179 Uiso 1 1 calc R . .
H80B H 0.3716 0.3318 0.3069 0.179 Uiso 1 1 calc R . .
H80C H 0.3600 0.3961 0.3065 0.179 Uiso 1 1 calc R . .
C81 C 0.4278(6) 0.2894(11) 0.2775(5) 0.153(9) Uani 1 1 d . . .
H81A H 0.4523 0.2903 0.2855 0.230 Uiso 1 1 calc R . .
H81B H 0.4210 0.2594 0.2594 0.230 Uiso 1 1 calc R . .
H81C H 0.4182 0.2822 0.2986 0.230 Uiso 1 1 calc R . .
C82 C 0.4468(5) 0.3399(12) 0.2078(6) 0.149(9) Uani 1 1 d . . .
H82A H 0.4410 0.3532 0.1825 0.223 Uiso 1 1 calc R . .
H82B H 0.4432 0.2992 0.2083 0.223 Uiso 1 1 calc R . .
H82C H 0.4704 0.3484 0.2189 0.223 Uiso 1 1 calc R . .
C83 C 0.06443(19) 0.2027(4) 0.1767(3) 0.095(5) Uani 0.735(18) 1 d PGU A 1
C84 C 0.08475(19) 0.1682(4) 0.2045(3) 0.126(10) Uani 0.735(18) 1 d PGU A 1
C85 C 0.1017(2) 0.2043(5) 0.2335(3) 0.151(11) Uani 0.735(18) 1 d PGU A 1
C86 C 0.0919(2) 0.2610(4) 0.2236(3) 0.119(9) Uani 0.735(18) 1 d PGU A 1
C87 C 0.06886(19) 0.2600(4) 0.1885(3) 0.084(6) Uani 0.735(18) 1 d PGU A 1
C88 C 0.0420(2) 0.1820(5) 0.1409(3) 0.143(10) Uani 0.735(18) 1 d PGU A 1
H88A H 0.0194 0.1752 0.1442 0.214 Uiso 0.735(18) 1 calc PR A 1
H88B H 0.0512 0.1470 0.1335 0.214 Uiso 0.735(18) 1 calc PR A 1
H88C H 0.0411 0.2105 0.1219 0.214 Uiso 0.735(18) 1 calc PR A 1
C89 C 0.0878(2) 0.1045(4) 0.2035(4) 0.176(14) Uani 0.735(18) 1 d PGU A 1
H89A H 0.0704 0.0873 0.2140 0.264 Uiso 0.735(18) 1 calc PR A 1
H89B H 0.1100 0.0930 0.2177 0.264 Uiso 0.735(18) 1 calc PR A 1
H89C H 0.0849 0.0920 0.1781 0.264 Uiso 0.735(18) 1 calc PR A 1
C90 C 0.1260(2) 0.1856(6) 0.2687(3) 0.199(15) Uani 0.735(18) 1 d PGU A 1
H90A H 0.1135 0.1787 0.2875 0.299 Uiso 0.735(18) 1 calc PR A 1
H90B H 0.1427 0.2151 0.2770 0.299 Uiso 0.735(18) 1 calc PR A 1
H90C H 0.1373 0.1509 0.2641 0.299 Uiso 0.735(18) 1 calc PR A 1
C91 C 0.1039(3) 0.3132(5) 0.2464(3) 0.170(13) Uani 0.735(18) 1 d PGU A 1
H91A H 0.0884 0.3217 0.2619 0.256 Uiso 0.735(18) 1 calc PR A 1
H91B H 0.1046 0.3451 0.2301 0.256 Uiso 0.735(18) 1 calc PR A 1
H91C H 0.1264 0.3065 0.2618 0.256 Uiso 0.735(18) 1 calc PR A 1
C92 C 0.05202(19) 0.3110(4) 0.1674(4) 0.115(8) Uani 0.735(18) 1 d PGU A 1
H92A H 0.0307 0.3184 0.1740 0.172 Uiso 0.735(18) 1 calc PR A 1
H92B H 0.0478 0.3036 0.1411 0.172 Uiso 0.735(18) 1 calc PR A 1
H92C H 0.0667 0.3439 0.1735 0.172 Uiso 0.735(18) 1 calc PR A 1
C129 C 0.9193(2) 1.1174(3) 0.0738(4) 0.134(9) Uani 0.75(2) 1 d PGU B 1
C130 C 0.9473(2) 1.0952(4) 0.0970(3) 0.28(4) Uiso 0.75(2) 1 d PG B 1
C131 C 0.9679(2) 1.0748(4) 0.0761(3) 0.084(6) Uani 0.75(2) 1 d PGU B 1
C132 C 0.9528(2) 1.0843(3) 0.0400(3) 0.092(6) Uani 0.75(2) 1 d PGU B 1
C133 C 0.9227(2) 1.1107(4) 0.0386(4) 0.154(9) Uani 0.75(2) 1 d PGU B 1
C134 C 0.8910(3) 1.1436(3) 0.0846(5) 0.25(2) Uani 0.75(2) 1 d PGU B 1
H13A H 0.8951 1.1840 0.0881 0.382 Uiso 0.75(2) 1 calc PR B 1
H13B H 0.8883 1.1267 0.1075 0.382 Uiso 0.75(2) 1 calc PR B 1
H13C H 0.8705 1.1375 0.0654 0.382 Uiso 0.75(2) 1 calc PR B 1
C135 C 0.9539(3) 1.0937(6) 0.1368(3) 0.34(4) Uani 0.75(2) 1 d PGU B 1
H13D H 0.9660 1.1277 0.1469 0.507 Uiso 0.75(2) 1 calc PR B 1
H13E H 0.9674 1.0605 0.1459 0.507 Uiso 0.75(2) 1 calc PR B 1
H13F H 0.9326 1.0917 0.1442 0.507 Uiso 0.75(2) 1 calc PR B 1
C136 C 1.0003(2) 1.0476(4) 0.0899(4) 0.151(11) Uani 0.75(2) 1 d PGU B 1
H13G H 1.0181 1.0760 0.0939 0.227 Uiso 0.75(2) 1 calc PR B 1
H13H H 1.0042 1.0200 0.0720 0.227 Uiso 0.75(2) 1 calc PR B 1
H13I H 1.0005 1.0286 0.1130 0.227 Uiso 0.75(2) 1 calc PR B 1
C137 C 0.9662(3) 1.0691(4) 0.0087(4) 0.127(9) Uani 0.75(2) 1 d PGU B 1
H13J H 0.9798 1.1002 0.0030 0.191 Uiso 0.75(2) 1 calc PR B 1
H13K H 0.9476 1.0615 -0.0124 0.191 Uiso 0.75(2) 1 calc PR B 1
H13L H 0.9802 1.0354 0.0146 0.191 Uiso 0.75(2) 1 calc PR B 1
C138 C 0.8986(2) 1.1284(5) 0.0055(4) 0.167(13) Uani 0.75(2) 1 d PGU B 1
H13M H 0.9039 1.1668 -0.0009 0.251 Uiso 0.75(2) 1 calc PR B 1
H13N H 0.8759 1.1275 0.0097 0.251 Uiso 0.75(2) 1 calc PR B 1
H13O H 0.8998 1.1029 -0.0146 0.251 Uiso 0.75(2) 1 calc PR B 1
C83' C 0.06357(19) 0.2138(4) 0.1774(3) 0.095(5) Uani 0.265(18) 1 d PG A 2
C84' C 0.0784(2) 0.1633(4) 0.1939(3) 0.062(12) Uani 0.265(18) 1 d PGU A 2
C85' C 0.10070(19) 0.1776(4) 0.2277(3) 0.062(12) Uani 0.265(18) 1 d PGU A 2
C86' C 0.0996(2) 0.2368(4) 0.2321(2) 0.072(14) Uani 0.265(18) 1 d PGU A 2
C87' C 0.0767(2) 0.2592(4) 0.2010(3) 0.12(3) Uani 0.265(18) 1 d PGU A 2
C88' C 0.0383(2) 0.2183(5) 0.1412(3) 0.089(16) Uani 0.265(18) 1 d PGU A 2
H88D H 0.0157 0.2119 0.1448 0.134 Uiso 0.265(18) 1 calc PR A 2
H88E H 0.0433 0.1900 0.1243 0.134 Uiso 0.265(18) 1 calc PR A 2
H88F H 0.0395 0.2559 0.1309 0.134 Uiso 0.265(18) 1 calc PR A 2
C89' C 0.0718(2) 0.1049(4) 0.1783(4) 0.075(13) Uani 0.265(18) 1 d PGU A 2
H89D H 0.0533 0.0879 0.1870 0.113 Uiso 0.265(18) 1 calc PR A 2
H89E H 0.0920 0.0818 0.1862 0.113 Uiso 0.265(18) 1 calc PR A 2
H89F H 0.0656 0.1069 0.1515 0.113 Uiso 0.265(18) 1 calc PR A 2
C90' C 0.1218(2) 0.1369(6) 0.2543(4) 0.13(2) Uani 0.265(18) 1 d PGU A 2
H90D H 0.1085 0.1219 0.2706 0.191 Uiso 0.265(18) 1 calc PR A 2
H90E H 0.1415 0.1565 0.2687 0.191 Uiso 0.265(18) 1 calc PR A 2
H90F H 0.1291 0.1060 0.2407 0.191 Uiso 0.265(18) 1 calc PR A 2
C91' C 0.1193(3) 0.2702(6) 0.2641(3) 0.12(2) Uani 0.265(18) 1 d PGU A 2
H91D H 0.1070 0.2713 0.2834 0.182 Uiso 0.265(18) 1 calc PR A 2
H91E H 0.1226 0.3086 0.2562 0.182 Uiso 0.265(18) 1 calc PR A 2
H91F H 0.1412 0.2524 0.2734 0.182 Uiso 0.265(18) 1 calc PR A 2
C92' C 0.0677(2) 0.3205(4) 0.1942(4) 0.12(2) Uani 0.265(18) 1 d PGU A 2
H92D H 0.0480 0.3293 0.2037 0.179 Uiso 0.265(18) 1 calc PR A 2
H92E H 0.0627 0.3280 0.1678 0.179 Uiso 0.265(18) 1 calc PR A 2
H92F H 0.0867 0.3439 0.2066 0.179 Uiso 0.265(18) 1 calc PR A 2
C146 C 0.9031(2) 1.1322(3) 0.0512(4) 0.32(12) Uiso 0.25(2) 1 d PG B 2
C147 C 0.9170(3) 1.1227(4) 0.0891(4) 0.25(8) Uiso 0.25(2) 1 d PG B 2
C148 C 0.9481(2) 1.0944(4) 0.0927(3) 0.12(2) Uani 0.25(2) 1 d PGU B 2
C149 C 0.9535(2) 1.0863(3) 0.0571(3) 0.14(3) Uani 0.25(2) 1 d PGU B 2
C150 C 0.9257(2) 1.1097(4) 0.0315(4) 0.154(9) Uani 0.25(2) 1 d PG B 2
C151 C 0.8702(2) 1.1611(4) 0.0349(5) 0.27(8) Uani 0.25(2) 1 d PGU B 2
H15A H 0.8737 1.2019 0.0352 0.400 Uiso 0.25(2) 1 calc PR B 2
H15B H 0.8539 1.1518 0.0493 0.400 Uiso 0.25(2) 1 calc PR B 2
H15C H 0.8618 1.1485 0.0096 0.400 Uiso 0.25(2) 1 calc PR B 2
C152 C 0.9014(3) 1.1398(5) 0.1200(5) 0.16(4) Uani 0.25(2) 1 d PGU B 2
H15D H 0.9036 1.1805 0.1238 0.246 Uiso 0.25(2) 1 calc PR B 2
H15E H 0.9128 1.1203 0.1425 0.246 Uiso 0.25(2) 1 calc PR B 2
H15F H 0.8775 1.1296 0.1139 0.246 Uiso 0.25(2) 1 calc PR B 2
C153 C 0.9714(3) 1.0760(6) 0.1282(3) 0.14(3) Uani 0.25(2) 1 d PGU B 2
H15G H 0.9831 1.1088 0.1408 0.207 Uiso 0.25(2) 1 calc PR B 2
H15H H 0.9878 1.0491 0.1230 0.207 Uiso 0.25(2) 1 calc PR B 2
H15I H 0.9583 1.0581 0.1438 0.207 Uiso 0.25(2) 1 calc PR B 2
C154 C 0.9835(2) 1.0579(3) 0.0481(4) 0.30(10) Uiso 0.25(2) 1 d PG B 2
H15J H 0.9998 1.0864 0.0449 0.450 Uiso 0.25(2) 1 calc PR B 2
H15K H 0.9762 1.0364 0.0254 0.450 Uiso 0.25(2) 1 calc PR B 2
H15L H 0.9939 1.0324 0.0680 0.450 Uiso 0.25(2) 1 calc PR B 2
C155 C 0.9210(2) 1.1105(5) -0.0096(4) 0.18(4) Uani 0.25(2) 1 d PGU B 2
H15M H 0.9238 1.1490 -0.0177 0.272 Uiso 0.25(2) 1 calc PR B 2
H15N H 0.8984 1.0970 -0.0212 0.272 Uiso 0.25(2) 1 calc PR B 2
H15O H 0.9377 1.0860 -0.0165 0.272 Uiso 0.25(2) 1 calc PR B 2
C93 C 0.9585(3) 0.7790(5) 0.0301(3) 0.065(3) Uani 1 1 d . . .
C94 C 0.9519(3) 0.8362(5) 0.0251(3) 0.063(3) Uani 1 1 d . . .
C95 C 0.9529(3) 0.8630(5) -0.0075(3) 0.069(3) Uani 1 1 d . . .
H95 H 0.9483 0.9021 -0.0108 0.083 Uiso 1 1 calc R . .
C96 C 0.9611(3) 0.8302(6) -0.0355(4) 0.080(4) Uani 1 1 d . . .
H96 H 0.9620 0.8478 -0.0578 0.096 Uiso 1 1 calc R . .
C97 C 0.9677(4) 0.7734(6) -0.0313(4) 0.080(3) Uani 1 1 d . . .
H97 H 0.9731 0.7522 -0.0506 0.096 Uiso 1 1 calc R . .
C98 C 0.9664(3) 0.7475(5) 0.0016(4) 0.078(3) Uani 1 1 d . . .
H98 H 0.9709 0.7084 0.0048 0.093 Uiso 1 1 calc R . .
C99 C 0.9573(3) 0.7058(6) 0.0765(4) 0.077(3) Uani 1 1 d . . .
C100 C 0.9517(4) 0.7042(6) 0.1143(4) 0.087(4) Uani 1 1 d . . .
C101 C 0.9363(3) 0.9140(5) 0.0592(4) 0.076(4) Uani 1 1 d . . .
C102 C 0.9269(3) 0.9236(6) 0.0975(4) 0.072(3) Uani 1 1 d . B .
C103 C 0.8827(3) 0.5993(6) 0.0974(4) 0.080(3) Uani 1 1 d . . .
H103 H 0.8928 0.6030 0.1227 0.096 Uiso 1 1 calc R . .
C104 C 0.8487(4) 0.5930(5) 0.0866(3) 0.076(3) Uani 1 1 d . . .
H104 H 0.8355 0.5944 0.1042 0.091 Uiso 1 1 calc R . .
C105 C 0.8332(3) 0.5845(4) 0.0493(3) 0.065(3) Uani 1 1 d . . .
C106 C 0.8543(4) 0.5901(5) 0.0262(4) 0.077(3) Uani 1 1 d . . .
H106 H 0.8452 0.5890 0.0006 0.092 Uiso 1 1 calc R . .
C107 C 0.8879(3) 0.5971(5) 0.0391(4) 0.071(3) Uani 1 1 d . . .
H107 H 0.9016 0.5997 0.0220 0.085 Uiso 1 1 calc R . .
C108 C 0.7981(3) 0.5682(5) 0.0366(3) 0.066(3) Uani 1 1 d . . .
C109 C 0.7873(3) 0.5332(5) 0.0047(4) 0.072(3) Uani 1 1 d . . .
H109 H 0.8034 0.5205 -0.0081 0.087 Uiso 1 1 calc R . .
C110 C 0.7561(3) 0.5187(5) -0.0069(3) 0.070(3) Uani 1 1 d . . .
H110 H 0.7503 0.4959 -0.0282 0.084 Uiso 1 1 calc R . .
C111 C 0.7305(3) 0.5341(5) 0.0096(3) 0.067(3) Uani 1 1 d . . .
C112 C 0.7401(3) 0.5662(5) 0.0412(4) 0.075(3) Uani 1 1 d . . .
H112 H 0.7236 0.5772 0.0539 0.090 Uiso 1 1 calc R . .
C113 C 0.7723(3) 0.5821(6) 0.0544(3) 0.076(3) Uani 1 1 d . . .
H113 H 0.7779 0.6034 0.0764 0.091 Uiso 1 1 calc R . .
C114 C 0.6519(3) 0.4913(5) -0.0585(4) 0.077(3) Uani 1 1 d . . .
H114 H 0.6448 0.4839 -0.0839 0.093 Uiso 1 1 calc R . .
C115 C 0.6838(3) 0.5038(5) -0.0447(4) 0.075(3) Uani 1 1 d . . .
H115 H 0.6992 0.5033 -0.0599 0.090 Uiso 1 1 calc R . .
C116 C 0.6950(3) 0.5184(5) -0.0066(4) 0.073(3) Uani 1 1 d . . .
C117 C 0.6715(4) 0.5142(5) 0.0141(4) 0.077(3) Uani 1 1 d . . .
H117 H 0.6775 0.5214 0.0396 0.092 Uiso 1 1 calc R . .
C118 C 0.6387(4) 0.4993(5) -0.0031(5) 0.086(4) Uani 1 1 d . . .
H118 H 0.6227 0.4968 0.0114 0.103 Uiso 1 1 calc R . .
C119 C 0.9605(5) 0.5089(7) 0.0665(6) 0.115(6) Uani 1 1 d . . .
C120 C 0.9910(5) 0.5411(8) 0.0716(6) 0.110(6) Uani 1 1 d . . .
C121 C 1.0029(4) 0.5537(7) 0.1050(6) 0.102(5) Uani 1 1 d . . .
C122 C 0.9820(5) 0.5269(7) 0.1270(6) 0.112(5) Uani 1 1 d U . .
C123 C 0.9567(5) 0.5018(7) 0.1032(5) 0.102(5) Uani 1 1 d . . .
C124 C 0.9409(6) 0.4858(7) 0.0322(5) 0.121(6) Uani 1 1 d . . .
H12A H 0.9314 0.5166 0.0157 0.182 Uiso 1 1 calc R . .
H12B H 0.9227 0.4626 0.0370 0.182 Uiso 1 1 calc R . .
H12C H 0.9555 0.4627 0.0208 0.182 Uiso 1 1 calc R . .
C125 C 1.0058(6) 0.5620(8) 0.0398(8) 0.169(12) Uani 1 1 d . . .
H12D H 1.0180 0.5972 0.0469 0.253 Uiso 1 1 calc R . .
H12E H 0.9876 0.5684 0.0181 0.253 Uiso 1 1 calc R . .
H12F H 1.0212 0.5336 0.0343 0.253 Uiso 1 1 calc R . .
C126 C 1.0361(5) 0.5867(10) 0.1247(8) 0.174(11) Uani 1 1 d . . .
H12G H 1.0551 0.5607 0.1298 0.261 Uiso 1 1 calc R . .
H12H H 1.0331 0.6027 0.1478 0.261 Uiso 1 1 calc R . .
H12I H 1.0403 0.6170 0.1088 0.261 Uiso 1 1 calc R . .
C127 C 0.9839(6) 0.5316(11) 0.1683(6) 0.167(10) Uani 1 1 d U . .
H12J H 0.9966 0.4997 0.1810 0.250 Uiso 1 1 calc R . .
H12K H 0.9612 0.5313 0.1724 0.250 Uiso 1 1 calc R . .
H12L H 0.9952 0.5667 0.1777 0.250 Uiso 1 1 calc R . .
C128 C 0.9277(5) 0.4702(6) 0.1142(7) 0.132(7) Uani 1 1 d . . .
H12M H 0.9349 0.4320 0.1220 0.197 Uiso 1 1 calc R . .
H12N H 0.9083 0.4684 0.0931 0.197 Uiso 1 1 calc R . .
H12O H 0.9213 0.4901 0.1343 0.197 Uiso 1 1 calc R . .
C139 C 0.0426(5) 0.3991(7) 0.0749(6) 0.105(5) Uani 1 1 d . . .
C140 C 0.1009(4) 1.0037(6) 0.1000(5) 0.116(6) Uani 1 1 d D . .
C141 C 0.0540(5) 0.8078(10) 0.0692(6) 0.114(5) Uani 1 1 d U . .
C142 C 0.0911(8) 0.5816(14) 0.2899(9) 0.162(9) Uiso 1 1 d . . .
C143 C 0.1898(7) 0.8851(12) 0.8669(7) 0.146(8) Uiso 1 1 d . . .
C144 C 1.0159(7) 0.9230(12) 0.1747(6) 0.208(9) Uiso 1 1 d DU . .
C145 C 0.2300(5) 0.2366(8) 0.2961(4) 0.114(6) Uani 1 1 d . . .
O39 O 0.1546(3) 0.8244(5) 0.1184(3) 0.109(3) Uani 1 1 d . . .
O40 O 0.1856(3) 0.7693(5) 0.1818(4) 0.118(4) Uani 1 1 d . . .

loop_
_atom_site_aniso_label
_atom_site_aniso_U_11
_atom_site_aniso_U_22
_atom_site_aniso_U_33
_atom_site_aniso_U_23
_atom_site_aniso_U_13
_atom_site_aniso_U_12
Rh1 0.0975(6) 0.0557(5) 0.0505(4) -0.0102(4) 0.0244(4) -0.0055(5)
Rh2 0.1037(7) 0.0525(5) 0.0722(6) -0.0053(4) 0.0402(5) -0.0116(5)
Rh3 0.0906(6) 0.0721(6) 0.0615(5) -0.0117(5) 0.0222(5) -0.0018(5)
Rh4 0.0838(6) 0.0775(6) 0.0659(5) 0.0075(5) 0.0283(4) 0.0059(5)
Rh5 0.0882(6) 0.0613(5) 0.1063(8) 0.0287(6) 0.0182(6) 0.0068(5)
Rh6 0.0835(6) 0.0514(5) 0.1709(13) 0.0003(7) 0.0491(8) -0.0048(5)
Cu1 0.0919(11) 0.0785(11) 0.0708(10) -0.0036(10) 0.0356(9) -0.0083(10)
Cu2 0.0849(10) 0.0468(8) 0.0615(9) 0.0007(8) 0.0122(8) 0.0045(8)
Cu3 0.0846(10) 0.0637(10) 0.0766(11) 0.0082(9) 0.0190(9) 0.0011(9)
N1 0.090(6) 0.061(5) 0.069(6) -0.012(5) 0.038(5) -0.009(5)
N2 0.109(8) 0.063(6) 0.081(7) -0.009(6) 0.041(6) -0.010(6)
N3 0.083(6) 0.052(5) 0.047(4) -0.012(4) 0.012(4) 0.008(5)
N4 0.091(7) 0.051(5) 0.064(5) 0.011(5) 0.035(5) -0.002(5)
N5 0.078(6) 0.060(5) 0.060(5) -0.008(5) 0.019(5) 0.010(5)
N6 0.085(6) 0.049(5) 0.056(5) 0.009(4) 0.013(5) 0.008(5)
N7 0.079(6) 0.057(5) 0.064(5) -0.001(5) 0.024(5) 0.003(5)
N8 0.064(5) 0.064(6) 0.073(6) 0.009(5) 0.019(5) 0.002(5)
N9 0.080(6) 0.060(5) 0.073(6) 0.015(5) 0.017(5) 0.002(5)
N10 0.091(6) 0.050(5) 0.081(6) 0.007(5) 0.031(6) 0.010(5)
N11 0.077(6) 0.058(5) 0.072(6) 0.009(5) 0.009(5) 0.011(5)
N12 0.085(7) 0.052(5) 0.115(9) -0.002(6) 0.040(7) -0.002(5)
O1 0.098(5) 0.058(4) 0.071(5) -0.004(4) 0.035(4) -0.001(4)
O2 0.092(5) 0.070(5) 0.060(5) -0.006(4) 0.023(4) -0.013(5)
O3 0.084(5) 0.087(6) 0.078(5) -0.018(5) 0.033(5) -0.006(5)
O4 0.101(6) 0.056(4) 0.079(6) -0.003(4) 0.038(5) 0.006(4)
O5 0.080(5) 0.081(5) 0.085(5) -0.009(5) 0.039(5) 0.000(5)
O6 0.086(5) 0.110(7) 0.077(6) -0.001(6) 0.031(5) -0.001(6)
O7 0.098(5) 0.057(4) 0.076(5) -0.011(4) 0.041(5) 0.004(5)
O8 0.106(7) 0.065(5) 0.069(5) 0.002(4) 0.029(5) 0.005(5)
O9 0.087(5) 0.054(4) 0.063(4) 0.001(4) 0.008(4) 0.009(4)
O10 0.089(5) 0.061(4) 0.073(5) 0.002(4) 0.011(4) 0.017(4)
O11 0.086(5) 0.052(4) 0.074(5) 0.002(4) 0.010(4) -0.003(4)
O12 0.085(5) 0.047(4) 0.067(5) 0.003(4) 0.010(4) 0.008(4)
O13 0.091(5) 0.050(4) 0.096(6) 0.013(5) 0.023(5) 0.008(4)
O14 0.110(6) 0.075(6) 0.081(6) 0.031(5) 0.007(5) -0.008(5)
O15 0.102(6) 0.086(6) 0.075(5) 0.017(5) 0.013(5) -0.003(6)
O16 0.076(5) 0.057(4) 0.125(7) 0.019(5) 0.036(5) -0.012(4)
O17 0.075(5) 0.076(6) 0.110(7) -0.010(6) 0.030(5) -0.003(5)
O18 0.092(5) 0.071(5) 0.077(5) -0.005(5) 0.030(5) -0.010(5)
O19 0.129(9) 0.076(6) 0.229(16) 0.036(9) 0.069(10) 0.022(7)
O20 0.104(7) 0.106(8) 0.117(8) 0.005(7) 0.026(7) 0.005(7)
O21 0.165(11) 0.112(9) 0.112(8) 0.019(8) 0.054(8) 0.016(9)
O22 0.106(6) 0.075(5) 0.105(7) 0.020(5) 0.044(6) 0.003(5)
O23 0.199(14) 0.281(18) 0.143(11) 0.069(12) 0.028(10) -0.049(13)
O24 0.145(10) 0.125(10) 0.271(16) -0.012(11) 0.076(11) 0.012(9)
O25 0.30(2) 0.34(2) 0.29(2) -0.056(16) 0.155(16) 0.089(17)
O26 0.191(13) 0.165(13) 0.263(17) 0.009(13) 0.029(13) -0.047(12)
O27 0.129(10) 0.265(17) 0.247(16) -0.059(14) 0.052(11) 0.051(11)
O28 0.33(3) 0.159(16) 0.24(2) -0.008(16) 0.17(2) 0.023(18)
O29 0.173(15) 0.175(18) 0.28(3) -0.037(18) -0.022(16) 0.063(14)
O30 0.247(17) 0.252(18) 0.199(15) 0.041(15) 0.000(13) -0.018(15)
O31 0.145(9) 0.118(8) 0.104(7) -0.044(7) 0.035(7) -0.013(7)
O32 0.229(15) 0.29(2) 0.272(17) -0.036(15) 0.163(14) -0.028(14)
O33 0.35(2) 0.34(2) 0.31(2) -0.010(18) -0.034(17) 0.011(18)
O34 0.077(5) 0.119(8) 0.113(8) -0.011(7) 0.025(5) -0.023(6)
O35 0.14(2) 0.13(2) 0.27(4) 0.04(3) -0.03(3) -0.05(2)
O36 0.079(12) 0.15(2) 0.20(3) 0.07(2) -0.003(15) 0.007(14)
O37 0.224(16) 0.102(9) 0.145(11) -0.024(9) 0.053(11) -0.066(10)
O38 0.110(6) 0.092(6) 0.062(5) 0.006(5) 0.012(5) -0.004(6)
S1 0.101(2) 0.0662(19) 0.135(3) 0.014(2) 0.043(3) 0.0152(19)
S2 0.098(2) 0.0725(19) 0.105(3) 0.036(2) 0.043(2) 0.0134(19)
S3 0.129(4) 0.165(6) 0.159(5) -0.035(5) 0.042(4) 0.000(4)
S4 0.182(6) 0.125(4) 0.166(6) 0.013(4) 0.064(5) 0.015(4)
S5 0.192(5) 0.117(4) 0.104(3) -0.007(3) 0.021(3) -0.056(4)
S6 0.096(5) 0.126(7) 0.169(8) 0.057(7) 0.001(5) -0.017(5)
F1 0.119(6) 0.068(5) 0.195(11) 0.004(6) 0.047(7) -0.008(5)
F2 0.152(9) 0.110(8) 0.219(13) 0.000(9) 0.097(10) 0.019(7)
F3 0.108(7) 0.176(12) 0.206(13) 0.076(11) 0.006(8) 0.015(8)
F4 0.117(7) 0.104(7) 0.189(10) 0.025(7) 0.069(7) -0.023(6)
F5 0.141(9) 0.129(9) 0.316(16) -0.010(11) 0.097(10) -0.009(8)
F6 0.110(8) 0.38(3) 0.190(14) 0.115(17) 0.034(9) -0.016(12)
F7 0.38(3) 0.25(2) 0.159(14) -0.005(14) 0.094(17) 0.00(2)
F8 0.112(8) 0.27(2) 0.211(15) 0.039(15) 0.029(9) -0.004(11)
F9 0.262(17) 0.268(18) 0.332(19) -0.024(16) 0.014(15) -0.066(15)
F10 0.22(2) 0.50(5) 0.39(4) -0.09(3) 0.18(3) -0.03(3)
F11 0.33(3) 0.40(4) 0.21(2) -0.07(2) 0.02(2) -0.16(3)
F12 0.27(3) 0.48(5) 0.44(4) 0.18(4) 0.18(3) 0.20(3)
F13 0.242(13) 0.106(7) 0.190(11) -0.044(8) 0.026(10) -0.020(9)
F14 0.318(19) 0.28(2) 0.34(2) 0.006(17) -0.009(16) -0.037(16)
F15 0.36(2) 0.29(2) 0.35(2) -0.029(16) 0.173(17) -0.003(16)
C1 0.117(9) 0.048(5) 0.034(5) 0.002(5) 0.011(6) -0.004(7)
C2 0.085(7) 0.044(5) 0.070(7) -0.006(6) 0.022(6) 0.006(6)
C3 0.102(9) 0.088(9) 0.073(8) -0.002(8) 0.026(8) -0.004(8)
C4 0.107(10) 0.086(9) 0.082(9) 0.006(8) 0.040(8) 0.014(9)
C5 0.101(9) 0.067(7) 0.085(9) -0.010(7) 0.029(8) 0.012(7)
C6 0.092(8) 0.064(7) 0.074(7) -0.002(7) 0.038(7) -0.003(7)
C7 0.086(7) 0.053(6) 0.067(7) -0.014(6) 0.033(6) -0.001(6)
C8 0.100(9) 0.065(7) 0.063(7) -0.014(6) 0.029(7) -0.012(7)
C9 0.102(8) 0.058(6) 0.069(8) 0.004(6) 0.042(7) 0.005(7)
C10 0.093(8) 0.074(8) 0.060(7) -0.010(7) 0.030(7) -0.017(7)
C11 0.075(6) 0.065(7) 0.045(5) -0.004(5) 0.010(5) -0.003(6)
C12 0.078(7) 0.055(6) 0.058(6) 0.002(6) 0.012(5) 0.004(6)
C13 0.074(6) 0.053(6) 0.046(5) -0.005(5) 0.021(5) -0.003(5)
C14 0.062(5) 0.054(6) 0.062(6) -0.002(6) 0.011(5) 0.002(5)
C15 0.076(7) 0.058(6) 0.051(6) -0.003(5) 0.018(5) 0.020(6)
C16 0.062(5) 0.049(5) 0.056(6) 0.004(5) 0.022(5) 0.009(5)
C17 0.070(6) 0.066(7) 0.086(8) -0.003(7) 0.031(6) 0.007(6)
C18 0.080(7) 0.048(6) 0.097(9) -0.001(6) 0.042(7) 0.009(6)
C19 0.060(5) 0.049(5) 0.058(6) 0.000(5) 0.019(5) -0.010(5)
C20 0.068(6) 0.068(7) 0.070(7) 0.001(6) 0.022(6) -0.004(6)
C21 0.063(6) 0.056(6) 0.083(8) 0.003(6) 0.022(6) 0.014(5)
C22 0.080(7) 0.059(6) 0.063(6) 0.020(6) 0.031(6) 0.002(6)
C23 0.074(6) 0.053(6) 0.051(5) 0.011(5) 0.021(5) -0.007(5)
C24 0.068(6) 0.054(6) 0.047(5) -0.001(5) 0.018(5) -0.004(5)
C25 0.079(7) 0.052(6) 0.066(6) 0.014(6) 0.028(6) 0.017(6)
C26 0.089(8) 0.056(6) 0.071(7) 0.005(6) 0.026(6) -0.008(6)
C27 0.110(9) 0.058(6) 0.057(6) -0.026(6) 0.025(7) -0.002(7)
C28 0.107(9) 0.048(6) 0.060(6) -0.009(5) 0.039(7) -0.003(7)
C29 0.124(11) 0.057(7) 0.062(7) -0.011(6) 0.039(7) -0.012(8)
C30 0.123(11) 0.092(10) 0.067(8) -0.031(8) 0.037(8) -0.020(10)
C31 0.126(11) 0.065(7) 0.061(7) -0.019(7) 0.033(8) -0.002(8)
C32 0.122(11) 0.076(8) 0.075(8) -0.021(7) 0.044(8) -0.016(8)
C33 0.121(11) 0.068(8) 0.086(9) -0.030(8) 0.028(8) -0.002(8)
C34 0.138(12) 0.080(9) 0.084(9) -0.029(8) 0.037(9) -0.037(9)
C35 0.118(12) 0.148(17) 0.083(10) -0.033(11) 0.015(9) -0.005(12)
C36 0.154(14) 0.090(10) 0.057(7) 0.001(7) 0.041(8) 0.026(10)
C37 0.088(8) 0.066(7) 0.094(9) -0.017(7) 0.031(8) -0.017(7)
C38 0.105(9) 0.058(7) 0.076(8) 0.002(7) 0.040(7) -0.022(7)
C39 0.164(15) 0.049(6) 0.073(9) -0.004(7) 0.040(10) -0.031(9)
C40 0.184(18) 0.051(7) 0.122(13) -0.004(9) 0.090(14) -0.029(11)
C41 0.095(9) 0.063(7) 0.122(12) 0.004(9) 0.048(9) -0.012(7)
C42 0.123(11) 0.072(8) 0.088(9) -0.029(8) 0.006(9) -0.023(8)
C43 0.098(9) 0.084(9) 0.080(8) 0.003(8) 0.013(7) -0.029(8)
C44 0.26(3) 0.087(10) 0.082(10) -0.008(9) 0.052(14) -0.086(15)
C45 0.163(15) 0.083(9) 0.135(14) -0.024(10) 0.110(13) -0.030(11)
C46 0.087(10) 0.105(13) 0.24(3) 0.037(16) 0.065(14) 0.014(10)
C47 0.097(8) 0.045(5) 0.058(6) -0.007(5) 0.029(6) 0.003(6)
C48 0.106(9) 0.051(6) 0.054(6) -0.005(5) 0.022(6) 0.017(7)
C49 0.105(9) 0.063(7) 0.067(7) -0.004(6) 0.029(7) 0.014(7)
C50 0.118(11) 0.058(7) 0.065(7) 0.008(6) 0.031(7) 0.017(8)
C51 0.134(11) 0.045(6) 0.053(6) -0.001(5) 0.029(7) 0.028(7)
C52 0.113(9) 0.054(6) 0.062(7) -0.015(6) 0.036(7) -0.006(7)
C53 0.104(9) 0.043(5) 0.039(5) -0.009(5) 0.003(6) -0.002(6)
C54 0.079(7) 0.057(6) 0.054(6) -0.009(6) 0.015(5) -0.008(6)
C55 0.096(9) 0.056(6) 0.049(6) 0.009(6) 0.009(6) 0.009(7)
C56 0.093(8) 0.059(6) 0.043(5) 0.001(5) 0.012(6) 0.009(7)
C57 0.079(7) 0.054(6) 0.075(7) -0.004(6) 0.026(6) -0.001(6)
C58 0.071(6) 0.047(5) 0.067(6) 0.004(5) 0.022(5) -0.004(5)
C59 0.068(6) 0.048(5) 0.057(6) 0.007(5) 0.026(5) -0.004(5)
C60 0.074(6) 0.041(5) 0.073(7) -0.007(5) 0.022(6) 0.011(5)
C61 0.112(9) 0.060(7) 0.064(7) 0.009(6) 0.032(7) 0.013(7)
C62 0.066(5) 0.042(5) 0.056(6) 0.003(5) 0.020(5) 0.003(5)
C63 0.168(15) 0.041(6) 0.076(8) 0.009(6) 0.046(9) 0.002(8)
C64 0.142(12) 0.050(6) 0.088(9) 0.003(7) 0.051(9) 0.002(8)
C65 0.058(5) 0.035(4) 0.061(6) 0.007(5) 0.019(5) 0.004(4)
C66 0.142(12) 0.063(7) 0.065(7) 0.015(6) 0.038(8) 0.028(8)
C67 0.178(16) 0.061(7) 0.089(9) 0.013(7) 0.069(11) 0.045(9)
C68 0.062(6) 0.054(6) 0.071(7) 0.009(6) 0.016(5) 0.008(5)
C69 0.065(6) 0.052(5) 0.062(6) 0.003(5) 0.017(5) -0.002(5)
C70 0.054(5) 0.048(5) 0.059(6) 0.008(5) 0.012(5) -0.008(5)
C71 0.069(6) 0.043(5) 0.058(6) 0.013(5) 0.023(5) 0.003(5)
C72 0.073(6) 0.053(6) 0.068(7) 0.008(6) 0.021(6) 0.011(6)
C73 0.077(8) 0.094(10) 0.093(10) -0.022(9) 0.017(7) -0.002(8)
C74 0.111(10) 0.081(9) 0.086(9) -0.026(9) 0.015(8) -0.021(9)
C75 0.121(11) 0.099(11) 0.076(9) -0.023(9) 0.031(9) -0.026(10)
C76 0.101(10) 0.101(11) 0.091(10) -0.022(10) 0.010(8) 0.014(9)
C77 0.074(8) 0.154(16) 0.080(9) -0.041(11) 0.020(7) -0.013(10)
C78 0.125(13) 0.154(18) 0.126(14) -0.003(14) 0.044(12) -0.050(14)
C79 0.116(11) 0.074(9) 0.156(16) -0.046(11) 0.034(12) -0.015(9)
C80 0.149(15) 0.135(15) 0.079(9) -0.051(11) 0.037(10) 0.003(13)
C81 0.162(18) 0.18(2) 0.097(12) -0.030(15) -0.008(12) 0.067(18)
C82 0.113(13) 0.22(3) 0.117(14) -0.016(17) 0.029(11) -0.002(16)
C83 0.089(8) 0.101(11) 0.112(10) -0.003(10) 0.058(8) -0.003(9)
C84 0.124(15) 0.125(17) 0.149(17) 0.027(15) 0.072(14) -0.017(14)
C85 0.154(18) 0.18(2) 0.142(16) 0.049(16) 0.078(14) 0.038(16)
C86 0.126(15) 0.145(18) 0.107(14) -0.029(13) 0.068(13) -0.002(14)
C87 0.086(10) 0.073(10) 0.114(12) 0.009(10) 0.067(10) 0.013(9)
C88 0.118(14) 0.151(18) 0.174(19) -0.027(15) 0.064(14) -0.049(14)
C89 0.18(2) 0.15(2) 0.20(2) 0.046(17) 0.076(17) -0.002(16)
C90 0.20(2) 0.23(2) 0.170(19) 0.027(18) 0.048(15) 0.002(18)
C91 0.19(2) 0.18(2) 0.158(19) -0.039(16) 0.081(16) -0.004(17)
C92 0.099(12) 0.107(14) 0.147(16) 0.018(13) 0.046(12) 0.018(11)
C129 0.149(17) 0.068(11) 0.195(19) -0.025(13) 0.061(16) -0.027(12)
C131 0.058(8) 0.052(8) 0.129(14) 0.002(9) -0.004(9) -0.015(7)
C132 0.079(10) 0.063(9) 0.125(14) 0.020(10) 0.009(10) -0.013(8)
C133 0.126(13) 0.109(12) 0.211(18) 0.036(14) 0.004(13) 0.005(11)
C134 0.25(3) 0.24(3) 0.29(3) -0.032(19) 0.09(2) 0.039(19)
C135 0.36(4) 0.32(4) 0.34(4) -0.01(2) 0.09(2) -0.04(2)
C136 0.129(15) 0.117(15) 0.181(19) 0.012(15) -0.018(14) -0.053(13)
C137 0.143(16) 0.112(15) 0.126(15) 0.016(13) 0.030(13) -0.035(13)
C138 0.145(17) 0.138(18) 0.20(2) 0.031(16) -0.001(15) -0.016(15)
C83' 0.089(8) 0.101(11) 0.112(10) -0.003(10) 0.058(8) -0.003(9)
C84' 0.070(19) 0.07(2) 0.046(15) 0.031(15) 0.017(14) -0.010(16)
C85' 0.066(18) 0.053(17) 0.069(19) 0.002(15) 0.017(15) -0.021(15)
C86' 0.09(2) 0.06(2) 0.07(2) -0.004(16) 0.025(17) 0.005(17)
C87' 0.11(3) 0.13(3) 0.12(3) 0.00(2) 0.028(19) -0.008(19)
C88' 0.09(2) 0.10(2) 0.08(2) 0.010(18) 0.025(17) -0.014(18)
C89' 0.080(19) 0.09(2) 0.063(18) 0.006(16) 0.024(15) -0.009(16)
C90' 0.13(3) 0.13(3) 0.12(3) 0.018(19) 0.027(19) 0.000(19)
C91' 0.13(3) 0.13(3) 0.12(3) -0.008(19) 0.037(19) -0.004(19)
C92' 0.12(3) 0.12(3) 0.13(3) 0.010(19) 0.037(19) 0.005(19)
C148 0.13(3) 0.08(3) 0.13(3) -0.013(18) 0.030(19) -0.076(19)
C149 0.14(3) 0.14(3) 0.14(3) 0.00(2) 0.03(2) -0.041(19)
C150 0.126(13) 0.109(12) 0.211(18) 0.036(14) 0.004(13) 0.005(11)
C151 0.27(8) 0.27(8) 0.27(8) -0.01(2) 0.07(3) 0.00(2)
C152 0.17(4) 0.16(4) 0.17(4) -0.01(2) 0.06(2) 0.00(2)
C153 0.13(3) 0.12(3) 0.17(3) -0.01(2) 0.04(2) -0.03(2)
C155 0.19(5) 0.18(5) 0.18(5) -0.01(2) 0.07(2) -0.01(2)
C93 0.063(6) 0.060(6) 0.072(7) 0.014(6) 0.015(5) 0.001(6)
C94 0.053(5) 0.059(6) 0.078(7) 0.001(6) 0.019(5) -0.006(5)
C95 0.067(6) 0.066(7) 0.073(7) 0.016(7) 0.013(6) -0.011(6)
C96 0.092(8) 0.076(8) 0.081(8) 0.005(7) 0.038(7) -0.026(7)
C97 0.105(9) 0.068(7) 0.069(7) -0.001(7) 0.025(7) -0.009(7)
C98 0.095(8) 0.052(6) 0.092(9) 0.011(7) 0.033(7) -0.003(6)
C99 0.070(7) 0.074(8) 0.087(9) 0.014(8) 0.022(6) 0.006(7)
C100 0.098(9) 0.069(8) 0.086(9) 0.017(8) 0.006(8) -0.005(8)
C101 0.067(6) 0.048(6) 0.120(11) 0.012(7) 0.036(7) -0.005(5)
C102 0.059(6) 0.071(8) 0.090(9) -0.021(8) 0.023(6) 0.002(6)
C103 0.079(8) 0.076(8) 0.078(8) 0.003(7) 0.006(7) 0.005(7)
C104 0.115(10) 0.052(6) 0.063(7) 0.016(6) 0.028(7) 0.011(7)
C105 0.087(7) 0.044(5) 0.063(7) 0.005(5) 0.016(6) 0.013(6)
C106 0.107(9) 0.061(7) 0.074(7) 0.017(6) 0.045(7) 0.004(7)
C107 0.073(7) 0.060(6) 0.080(8) 0.003(7) 0.020(6) -0.007(6)
C108 0.076(7) 0.057(6) 0.073(7) 0.001(6) 0.033(6) 0.014(6)
C109 0.085(8) 0.050(6) 0.092(9) -0.006(6) 0.041(7) 0.010(6)
C110 0.086(8) 0.057(6) 0.077(7) -0.004(6) 0.038(7) -0.006(6)
C111 0.089(7) 0.049(6) 0.074(7) 0.011(6) 0.041(6) 0.015(6)
C112 0.085(8) 0.067(7) 0.085(8) 0.001(7) 0.047(7) 0.011(7)
C113 0.098(9) 0.079(8) 0.055(6) 0.004(6) 0.027(6) 0.013(8)
C114 0.072(7) 0.061(7) 0.108(10) 0.002(7) 0.039(7) 0.003(6)
C115 0.083(8) 0.063(7) 0.089(9) 0.003(7) 0.040(7) 0.022(7)
C116 0.084(7) 0.059(6) 0.089(8) 0.014(7) 0.046(7) 0.009(6)
C117 0.099(9) 0.060(7) 0.087(8) 0.009(7) 0.051(8) 0.015(7)
C118 0.106(10) 0.055(7) 0.115(12) 0.020(8) 0.063(10) 0.013(7)
C119 0.117(12) 0.081(10) 0.161(19) 0.048(12) 0.059(13) 0.034(10)
C120 0.112(12) 0.090(11) 0.122(14) 0.049(12) 0.013(11) 0.030(10)
C121 0.079(8) 0.071(8) 0.153(16) 0.030(11) 0.018(10) 0.011(8)
C122 0.116(12) 0.075(9) 0.124(12) 0.022(11) -0.013(11) 0.019(9)
C123 0.120(12) 0.077(9) 0.101(11) 0.033(9) 0.013(10) 0.010(9)
C124 0.178(18) 0.079(10) 0.113(14) -0.005(10) 0.044(14) 0.018(12)
C125 0.159(17) 0.097(12) 0.30(3) 0.062(18) 0.15(2) 0.051(13)
C126 0.126(15) 0.126(17) 0.25(3) 0.08(2) 0.005(18) -0.012(13)
C127 0.18(2) 0.15(2) 0.138(14) 0.046(17) -0.039(15) -0.035(17)
C128 0.118(12) 0.067(9) 0.20(2) 0.062(12) 0.028(13) -0.012(9)
C139 0.109(11) 0.075(9) 0.138(15) 0.024(10) 0.040(12) 0.022(9)
C140 0.154(16) 0.082(10) 0.135(15) 0.029(11) 0.078(14) 0.022(11)
C141 0.097(11) 0.128(15) 0.120(13) 0.010(12) 0.034(11) 0.007(12)
C145 0.148(14) 0.115(13) 0.084(10) -0.002(10) 0.040(10) -0.055(12)
O39 0.123(8) 0.102(8) 0.107(7) -0.013(7) 0.041(7) 0.000(7)
O40 0.111(7) 0.104(8) 0.132(9) -0.004(8) 0.013(7) 0.004(7)

loop_
_atom_type_symbol
_atom_type_description
_atom_type_scat_dispersion_real
_atom_type_scat_dispersion_imag
_atom_type_scat_source
C C 0.0181 0.0091 'International Tables Vol C Tables 4.2.6.8 and 6.1.1.4'
H H 0.0000 0.0000 'International Tables Vol C Tables 4.2.6.8 and 6.1.1.4'
N N 0.0311 0.0180 'International Tables Vol C Tables 4.2.6.8 and 6.1.1.4'
O O 0.0492 0.0322 'International Tables Vol C Tables 4.2.6.8 and 6.1.1.4'
F F 0.0727 0.0534 'International Tables Vol C Tables 4.2.6.8 and 6.1.1.4'
S S 0.3331 0.5567 'International Tables Vol C Tables 4.2.6.8 and 6.1.1.4'
Cu Cu -1.9646 0.5888 'International Tables Vol C Tables 4.2.6.8 and 6.1.1.4'
Rh Rh 0.0927 3.6045 'International Tables Vol C Tables 4.2.6.8 and 6.1.1.4'

loop_
_geom_angle_atom_site_label_1
_geom_angle_atom_site_label_2
_geom_angle_atom_site_label_3
_geom_angle
_geom_angle_site_symmetry_1
_geom_angle_site_symmetry_3
C30 Rh1 O2 94.6(5) . .
C30 Rh1 N3 129.3(5) . .
O2 Rh1 N3 85.5(3) . .
C30 Rh1 C29 39.8(6) . .
O2 Rh1 C29 103.2(4) . .
N3 Rh1 C29 165.7(4) . .
C30 Rh1 C27 65.8(5) . .
O2 Rh1 C27 159.6(4) . .
N3 Rh1 C27 102.3(4) . .
C29 Rh1 C27 65.8(5) . .
C30 Rh1 C28 64.6(6) . .
O2 Rh1 C28 139.1(4) . .
N3 Rh1 C28 135.2(4) . .
C29 Rh1 C28 38.3(5) . .
C27 Rh1 C28 38.6(4) . .
C30 Rh1 C31 39.1(5) . .
O2 Rh1 C31 120.8(5) . .
N3 Rh1 C31 99.4(4) . .
C29 Rh1 C31 66.4(5) . .
C27 Rh1 C31 39.8(5) . .
C28 Rh1 C31 65.1(5) . .
C30 Rh1 O1 142.5(5) . .
O2 Rh1 O1 78.9(3) . .
N3 Rh1 O1 87.4(3) . .
C29 Rh1 O1 105.3(4) . .
C27 Rh1 O1 119.9(4) . .
C28 Rh1 O1 96.4(4) . .
C31 Rh1 O1 159.4(5) . .
C41 Rh2 C37 40.9(5) . .
C41 Rh2 O4 143.4(5) . .
C37 Rh2 O4 105.6(4) . .
C41 Rh2 C38 65.1(6) . .
C37 Rh2 C38 38.6(5) . .
O4 Rh2 C38 98.2(4) . .
C41 Rh2 C40 38.4(7) . .
C37 Rh2 C40 66.8(5) . .
O4 Rh2 C40 161.2(7) . .
C38 Rh2 C40 64.8(6) . .
C41 Rh2 C39 65.5(7) . .
C37 Rh2 C39 65.7(5) . .
O4 Rh2 C39 121.5(6) . .
C38 Rh2 C39 37.7(5) . .
C40 Rh2 C39 39.9(7) . .
C41 Rh2 N4 130.0(5) . 7_566
C37 Rh2 N4 165.9(5) . 7_566
O4 Rh2 N4 85.7(3) . 7_566
C38 Rh2 N4 132.6(5) . 7_566
C40 Rh2 N4 99.8(5) . 7_566
C39 Rh2 N4 101.3(4) . 7_566
C41 Rh2 O5 95.1(5) . .
C37 Rh2 O5 105.7(5) . .
O4 Rh2 O5 78.8(3) . .
C38 Rh2 O5 142.6(4) . .
C40 Rh2 O5 119.4(7) . .
C39 Rh2 O5 158.9(6) . .
N4 Rh2 O5 84.6(4) 7_566 .
C75 Rh3 N7 163.9(5) . .
C75 Rh3 C73 64.9(6) . .
N7 Rh3 C73 101.4(5) . .
C75 Rh3 O7 107.2(5) . .
N7 Rh3 O7 86.3(3) . .
C73 Rh3 O7 117.5(5) . .
C75 Rh3 C76 40.7(6) . .
N7 Rh3 C76 127.4(5) . .
C73 Rh3 C76 66.0(7) . .
O7 Rh3 C76 145.8(5) . .
C75 Rh3 C77 65.7(6) . .
N7 Rh3 C77 98.3(5) . .
C73 Rh3 C77 37.8(7) . .
O7 Rh3 C77 155.3(6) . .
C76 Rh3 C77 39.9(7) . .
C75 Rh3 O8 105.2(5) . .
N7 Rh3 O8 85.7(3) . .
C73 Rh3 O8 163.0(5) . .
O7 Rh3 O8 78.1(3) . .
C76 Rh3 O8 97.3(6) . .
C77 Rh3 O8 126.3(7) . .
C75 Rh3 C74 37.4(6) . .
N7 Rh3 C74 134.7(5) . .
C73 Rh3 C74 38.4(6) . .
O7 Rh3 C74 96.2(5) . .
C76 Rh3 C74 65.1(6) . .
C77 Rh3 C74 63.4(6) . .
O8 Rh3 C74 139.2(5) . .
C87' Rh4 C86' 40.38(12) . .
C87' Rh4 C85 54.83(15) . .
C86' Rh4 C85 21.45(7) . .
C87' Rh4 N8 122.8(4) . 7
C86' Rh4 N8 162.8(4) . 7
C85 Rh4 N8 157.5(4) . 7
C87' Rh4 C84 63.27(15) . .
C86' Rh4 C84 55.41(15) . .
C85 Rh4 C84 39.49(11) . .
N8 Rh4 C84 118.1(4) 7 .
C87' Rh4 O10 104.4(3) . .
C86' Rh4 O10 102.6(3) . .
C85 Rh4 O10 118.1(4) . .
N8 Rh4 O10 84.4(3) 7 .
C84 Rh4 O10 157.5(4) . .
C87' Rh4 C86 25.61(8) . .
C86' Rh4 C86 18.95(6) . .
C85 Rh4 C86 39.38(12) . .
N8 Rh4 C86 146.7(4) 7 .
C84 Rh4 C86 65.88(16) . .
O10 Rh4 C86 94.7(3) . .
C87' Rh4 C83' 39.59(12) . .
C86' Rh4 C83' 66.09(16) . .
C85 Rh4 C83' 66.18(15) . .
N8 Rh4 C83' 98.0(3) 7 .
C84 Rh4 C83' 43.96(12) . .
O10 Rh4 C83' 137.1(3) . .
C86 Rh4 C83' 60.76(15) . .
C87' Rh4 O11 150.9(4) . .
C86' Rh4 O11 110.5(4) . .
C85 Rh4 O11 97.7(4) . .
N8 Rh4 O11 86.2(3) 7 .
C84 Rh4 O11 102.9(3) . .
O10 Rh4 O11 78.9(3) . .
C86 Rh4 O11 126.4(4) . .
C83' Rh4 O11 144.0(3) . .
C87' Rh4 C83 45.78(13) . .
C86' Rh4 C83 68.54(16) . .
C85 Rh4 C83 65.77(16) . .
N8 Rh4 C83 96.5(3) 7 .
C84 Rh4 C83 39.10(11) . .
O10 Rh4 C83 144.0(3) . .
C86 Rh4 C83 65.39(16) . .
C83' Rh4 C83 7.1 . .
O11 Rh4 C83 137.1(3) . .
C87' Rh4 C87 13.4 . .
C86' Rh4 C87 53.28(14) . .
C85 Rh4 C87 65.63(16) . .
N8 Rh4 C87 109.7(4) 7 .
C84 Rh4 C87 65.45(16) . .
O10 Rh4 C87 107.2(3) . .
C86 Rh4 C87 38.92(11) . .
C83' Rh4 C87 31.79(10) . .
O11 Rh4 C87 163.2(3) . .
C83 Rh4 C87 38.78(12) . .
C87' Rh4 C85' 65.77(16) . .
C86' Rh4 C85' 38.90(12) . .
C85 Rh4 C85' 17.82(6) . .
N8 Rh4 C85' 141.3(4) 7 .
C84 Rh4 C85' 26.36(8) . .
O10 Rh4 C85' 132.7(4) . .
C86 Rh4 C85' 55.61(16) . .
C83' Rh4 C85' 64.18(15) . .
O11 Rh4 C85' 90.5(3) . .
C83 Rh4 C85' 61.41(15) . .
C87 Rh4 C85' 73.88(17) . .
C121 Rh5 O13 105.7(5) . .
C121 Rh5 O14 110.0(7) . .
O13 Rh5 O14 79.3(3) . .
C121 Rh5 C122 40.7(7) . .
O13 Rh5 C122 145.3(6) . .
O14 Rh5 C122 101.8(6) . .
C121 Rh5 N11 162.1(5) . .
O13 Rh5 N11 86.9(4) . .
O14 Rh5 N11 84.5(4) . .
C122 Rh5 N11 127.8(6) . .
C121 Rh5 C120 35.0(7) . .
O13 Rh5 C120 94.6(5) . .
O14 Rh5 C120 141.6(7) . .
C122 Rh5 C120 62.8(7) . .
N11 Rh5 C120 133.4(7) . .
C121 Rh5 C123 64.3(6) . .
O13 Rh5 C123 154.5(6) . .
O14 Rh5 C123 125.8(6) . .
C122 Rh5 C123 36.6(6) . .
N11 Rh5 C123 98.9(6) . .
C120 Rh5 C123 63.4(7) . .
C121 Rh5 C119 63.7(7) . .
O13 Rh5 C119 115.8(6) . .
O14 Rh5 C119 164.5(6) . .
C122 Rh5 C119 63.9(8) . .
N11 Rh5 C119 99.6(6) . .
C120 Rh5 C119 39.0(7) . .
C123 Rh5 C119 38.9(7) . .
C149 Rh6 C148 42.39(15) . .
C149 Rh6 C129 54.06(19) . .
C148 Rh6 C129 37.98(15) . .
C149 Rh6 C133 41.10(16) . .
C148 Rh6 C133 60.94(19) . .
C129 Rh6 C133 38.17(14) . .
C149 Rh6 C130 46.67(17) . .
C148 Rh6 C130 4.3 . .
C129 Rh6 C130 38.14(15) . .
C133 Rh6 C130 63.8(2) . .
C149 Rh6 C132 17.27(9) . .
C148 Rh6 C132 59.41(18) . .
C129 Rh6 C132 63.8(2) . .
C133 Rh6 C132 38.09(14) . .
C130 Rh6 C132 63.68(19) . .
C149 Rh6 C131 24.06(9) . .
C148 Rh6 C131 34.50(12) . .
C129 Rh6 C131 63.7(2) . .
C133 Rh6 C131 63.71(19) . .
C130 Rh6 C131 38.04(13) . .
C132 Rh6 C131 38.01(13) . .
C149 Rh6 O17 135.8(4) . .
C148 Rh6 O17 102.4(4) . .
C129 Rh6 O17 119.5(5) . .
C133 Rh6 O17 157.6(5) . .
C130 Rh6 O17 98.8(4) . .
C132 Rh6 O17 148.2(4) . .
C131 Rh6 O17 112.0(4) . .
C149 Rh6 N12 137.0(4) . 7_665
C148 Rh6 N12 138.3(4) . 7_665
C129 Rh6 N12 102.4(4) . 7_665
C133 Rh6 N12 97.1(4) . 7_665
C130 Rh6 N12 136.3(4) . 7_665
C132 Rh6 N12 125.1(4) . 7_665
C131 Rh6 N12 160.7(4) . 7_665
O17 Rh6 N12 86.2(4) . 7_665
C149 Rh6 O16 107.8(4) . .
C148 Rh6 O16 136.6(4) . .
C129 Rh6 O16 159.4(4) . .
C133 Rh6 O16 122.5(5) . .
C130 Rh6 O16 138.7(4) . .
C132 Rh6 O16 96.2(4) . .
C131 Rh6 O16 103.9(4) . .
O17 Rh6 O16 79.8(4) . .
N12 Rh6 O16 84.9(4) 7_665 .
C149 Rh6 C150 39.25(16) . .
C148 Rh6 C150 65.2(2) . .
C129 Rh6 C150 45.61(16) . .
C133 Rh6 C150 7.8 . .
C130 Rh6 C150 68.4(2) . .
C132 Rh6 C150 32.99(13) . .
C131 Rh6 C150 62.9(2) . .
O17 Rh6 C150 165.1(4) . .
N12 Rh6 C150 97.9(4) 7_665 .
O16 Rh6 C150 114.8(4) . .
C149 Rh6 C147 63.1(2) . .
C148 Rh6 C147 35.95(16) . .
C129 Rh6 C147 13.53(8) . .
C133 Rh6 C147 51.67(18) . .
C130 Rh6 C147 34.48(15) . .
C132 Rh6 C147 75.1(2) . .
C131 Rh6 C147 67.5(2) . .
O17 Rh6 C147 106.0(4) . .
N12 Rh6 C147 102.3(4) 7_665 .
O16 Rh6 C147 170.9(3) . .
C150 Rh6 C147 59.14(19) . .
N2 Cu1 N1 81.6(5) . .
N2 Cu1 O3 163.9(4) . .
N1 Cu1 O3 85.8(4) . .
N2 Cu1 O6 84.6(4) . .
N1 Cu1 O6 161.2(4) . .
O3 Cu1 O6 105.2(4) . .
N2 Cu1 O37 99.1(6) . .
N1 Cu1 O37 99.2(5) . .
O3 Cu1 O37 92.7(5) . .
O6 Cu1 O37 95.5(5) . .
N5 Cu2 N6 82.3(4) . .
N5 Cu2 O12 161.4(4) . .
N6 Cu2 O12 83.3(4) . .
N5 Cu2 O9 83.5(4) . .
N6 Cu2 O9 163.0(4) . .
O12 Cu2 O9 108.3(3) . .
N5 Cu2 O38 102.4(4) . .
N6 Cu2 O38 100.5(4) . .
O12 Cu2 O38 91.7(4) . .
O9 Cu2 O38 91.6(4) . .
N10 Cu3 N9 80.5(4) . .
N10 Cu3 O15 162.7(4) . .
N9 Cu3 O15 84.5(4) . .
N10 Cu3 O18 84.4(4) . .
N9 Cu3 O18 160.0(4) . .
O15 Cu3 O18 107.9(4) . .
N10 Cu3 O34 104.9(5) . .
N9 Cu3 O34 109.0(4) . .
O15 Cu3 O34 88.2(4) . .
O18 Cu3 O34 87.5(4) . .
C7 N1 C1 133.7(11) . .
C7 N1 Cu1 112.6(9) . .
C1 N1 Cu1 113.4(8) . .
C9 N2 C2 129.4(13) . .
C9 N2 Cu1 114.7(10) . .
C2 N2 Cu1 115.5(8) . .
C15 N3 C11 117.9(9) . .
C15 N3 Rh1 122.9(7) . .
C11 N3 Rh1 119.0(7) . .
C22 N4 C26 119.7(11) . .
C22 N4 Rh2 121.5(8) . 7_566
C26 N4 Rh2 118.8(8) . 7_566
C53 N5 C47 130.7(11) . .
C53 N5 Cu2 113.9(8) . .
C47 N5 Cu2 115.2(8) . .
C55 N6 C48 130.0(11) . .
C55 N6 Cu2 115.1(8) . .
C48 N6 Cu2 114.9(9) . .
C57 N7 C61 119.9(10) . .
C57 N7 Rh3 121.1(8) . .
C61 N7 Rh3 118.7(8) . .
C72 N8 C68 118.6(10) . .
C72 N8 Rh4 120.8(8) . 7
C68 N8 Rh4 120.5(8) . 7
C93 N9 C99 129.2(12) . .
C93 N9 Cu3 116.7(8) . .
C99 N9 Cu3 113.8(9) . .
C101 N10 C94 128.4(12) . .
C101 N10 Cu3 115.8(9) . .
C94 N10 Cu3 115.8(7) . .
C107 N11 C103 118.2(11) . .
C107 N11 Rh5 119.1(8) . .
C103 N11 Rh5 121.4(8) . .
C118 N12 C114 117.8(13) . .
C118 N12 Rh6 122.1(10) . 7_665
C114 N12 Rh6 120.2(11) . 7_665
C7 O1 Rh1 110.7(8) . .
C8 O2 Rh1 114.2(8) . .
C8 O3 Cu1 109.6(9) . .
C9 O4 Rh2 112.0(8) . .
C10 O5 Rh2 114.2(9) . .
C10 O6 Cu1 111.4(8) . .
C53 O7 Rh3 111.7(8) . .
C54 O8 Rh3 113.2(8) . .
C54 O9 Cu2 109.0(7) . .
C55 O10 Rh4 112.9(8) . .
C56 O11 Rh4 114.3(7) . .
C56 O12 Cu2 112.3(7) . .
C99 O13 Rh5 112.1(8) . .
C100 O14 Rh5 112.0(10) . .
C100 O15 Cu3 110.6(9) . .
C101 O16 Rh6 112.0(9) . .
C102 O17 Rh6 114.0(9) . .
C102 O18 Cu3 111.0(7) . .
S6 O34 Cu3 133.9(9) . .
C145 O38 Cu2 125.5(9) . .
O21 S1 O20 112.6(7) . .
O21 S1 O19 114.8(9) . .
O20 S1 O19 116.1(9) . .
O21 S1 C139 104.3(9) . .
O20 S1 C139 102.3(8) . .
O19 S1 C139 104.8(8) . .
O23 S2 O22 118.5(11) . .
O23 S2 O24 113.3(14) . .
O22 S2 O24 112.3(9) . .
O23 S2 C140 101.7(11) . .
O22 S2 C140 106.4(7) . .
O24 S2 C140 102.3(9) . .
O27 S3 O25 117.6(14) . .
O27 S3 O26 116.7(12) . .
O25 S3 O26 109.2(12) . .
O27 S3 C141 103.6(13) . .
O25 S3 C141 110.2(16) . .
O26 S3 C141 97.2(12) . .
O29 S4 O28 118.0(16) . .
O29 S4 O30 108.0(15) . .
O28 S4 O30 118.0(17) . .
O29 S4 C142 106.3(16) . .
O28 S4 C142 103.7(15) . .
O30 S4 C142 100.4(16) . .
O31 S5 O33 121.6(14) . .
O31 S5 O32 113.4(10) . .
O33 S5 O32 107.5(12) . .
O31 S5 C143 111.1(12) . .
O33 S5 C143 106.9(19) . .
O32 S5 C143 92.1(15) . .
O34 S6 O35 111.3(15) . .
O34 S6 O36 118.1(15) . .
O35 S6 O36 113(2) . .
O34 S6 C144 108.3(14) . .
O35 S6 C144 101(2) . .
O36 S6 C144 102.4(19) . .
N1 C1 C2 119.3(12) . .
N1 C1 C6 123.9(10) . .
C2 C1 C6 116.7(11) . .
C3 C2 C1 123.5(13) . .
C3 C2 N2 126.7(12) . .
C1 C2 N2 109.8(11) . .
C2 C3 C4 119.4(13) . .
C3 C4 C5 121.4(15) . .
C6 C5 C4 120.0(14) . .
C5 C6 C1 118.8(11) . .
O1 C7 N1 127.6(12) . .
O1 C7 C8 120.6(11) . .
N1 C7 C8 111.7(10) . .
O3 C8 O2 124.8(13) . .
O3 C8 C7 120.1(11) . .
O2 C8 C7 114.9(11) . .
O4 C9 N2 130.3(13) . .
O4 C9 C10 118.3(10) . .
N2 C9 C10 111.4(12) . .
O5 C10 O6 125.4(13) . .
O5 C10 C9 116.5(12) . .
O6 C10 C9 117.9(10) . .
N3 C11 C12 123.2(10) . .
C13 C12 C11 117.1(11) . .
C14 C13 C12 117.3(10) . .
C14 C13 C16 122.3(10) . .
C12 C13 C16 120.2(10) . .
C15 C14 C13 120.8(10) . .
N3 C15 C14 123.6(10) . .
C21 C16 C17 117.9(11) . .
C21 C16 C13 119.3(9) . .
C17 C16 C13 122.7(10) . .
C18 C17 C16 120.1(11) . .
C17 C18 C19 123.2(11) . .
C18 C19 C20 116.3(10) . .
C18 C19 C24 124.2(10) . .
C20 C19 C24 119.4(9) . .
C21 C20 C19 121.1(10) . .
C20 C21 C16 121.3(11) . .
N4 C22 C23 123.8(11) . .
C24 C23 C22 118.0(10) . .
C25 C24 C23 117.3(10) . .
C25 C24 C19 120.8(10) . .
C23 C24 C19 121.9(9) . .
C24 C25 C26 120.2(11) . .
N4 C26 C25 120.9(12) . .
C28 C27 C31 107.3(13) . .
C28 C27 C32 129.2(14) . .
C31 C27 C32 123.1(12) . .
C28 C27 Rh1 71.1(7) . .
C31 C27 Rh1 70.8(7) . .
C32 C27 Rh1 128.2(8) . .
C29 C28 C27 110.8(13) . .
C29 C28 C33 124.7(12) . .
C27 C28 C33 124.5(13) . .
C29 C28 Rh1 70.4(7) . .
C27 C28 Rh1 70.3(7) . .
C33 C28 Rh1 124.4(8) . .
C28 C29 C30 106.4(12) . .
C28 C29 C34 129.2(14) . .
C30 C29 C34 124.4(15) . .
C28 C29 Rh1 71.3(7) . .
C30 C29 Rh1 69.9(7) . .
C34 C29 Rh1 122.7(8) . .
C31 C30 C29 109.1(14) . .
C31 C30 C35 124.8(16) . .
C29 C30 C35 125.9(15) . .
C31 C30 Rh1 71.4(8) . .
C29 C30 Rh1 70.3(8) . .
C35 C30 Rh1 120.6(10) . .
C30 C31 C27 106.4(13) . .
C30 C31 C36 125.0(16) . .
C27 C31 C36 128.6(14) . .
C30 C31 Rh1 69.5(8) . .
C27 C31 Rh1 69.4(7) . .
C36 C31 Rh1 124.6(8) . .
C38 C37 C41 104.8(12) . .
C38 C37 C42 128.0(13) . .
C41 C37 C42 127.0(14) . .
C38 C37 Rh2 71.6(7) . .
C41 C37 Rh2 69.3(7) . .
C42 C37 Rh2 127.3(11) . .
C39 C38 C37 111.6(14) . .
C39 C38 C43 125.3(15) . .
C37 C38 C43 123.0(12) . .
C39 C38 Rh2 71.3(8) . .
C37 C38 Rh2 69.7(8) . .
C43 C38 Rh2 124.7(9) . .
C38 C39 C40 107.4(14) . .
C38 C39 C44 128.9(19) . .
C40 C39 C44 123.6(16) . .
C38 C39 Rh2 71.0(8) . .
C40 C39 Rh2 70.0(9) . .
C44 C39 Rh2 126.3(10) . .
C41 C40 C39 106.9(13) . .
C41 C40 C45 127(2) . .
C39 C40 C45 125.6(18) . .
C41 C40 Rh2 69.5(8) . .
C39 C40 Rh2 70.1(9) . .
C45 C40 Rh2 125.7(10) . .
C40 C41 C37 109.1(15) . .
C40 C41 C46 128.0(17) . .
C37 C41 C46 122.7(16) . .
C40 C41 Rh2 72.1(9) . .
C37 C41 Rh2 69.8(7) . .
C46 C41 Rh2 120.5(11) . .
C52 C47 N5 126.5(12) . .
C52 C47 C48 119.7(12) . .
N5 C47 C48 113.8(10) . .
C49 C48 N6 126.8(13) . .
C49 C48 C47 119.4(11) . .
N6 C48 C47 113.5(11) . .
C50 C49 C48 119.8(14) . .
C49 C50 C51 121.2(13) . .
C50 C51 C52 120.9(12) . .
C47 C52 C51 118.9(13) . .
O7 C53 N5 126.7(11) . .
O7 C53 C54 120.6(11) . .
N5 C53 C54 112.7(11) . .
O9 C54 O8 122.9(11) . .
O9 C54 C53 120.8(11) . .
O8 C54 C53 116.3(11) . .
N6 C55 O10 129.6(11) . .
N6 C55 C56 113.0(11) . .
O10 C55 C56 117.3(12) . .
O11 C56 O12 128.0(11) . .
O11 C56 C55 116.5(11) . .
O12 C56 C55 115.5(11) . .
N7 C57 C58 122.4(11) . .
C59 C58 C57 120.0(11) . .
C58 C59 C60 116.5(10) . .
C58 C59 C62 121.3(10) . .
C60 C59 C62 121.8(9) . .
C59 C60 C61 122.6(10) . .
N7 C61 C60 118.4(11) . .
C67 C62 C63 114.2(10) . .
C67 C62 C59 121.0(10) . .
C63 C62 C59 124.5(10) . .
C64 C63 C62 123.6(12) . .
C63 C64 C65 122.0(12) . .
C66 C65 C64 116.2(10) . .
C66 C65 C70 120.0(10) . .
C64 C65 C70 123.8(10) . .
C65 C66 C67 119.8(12) . .
C62 C67 C66 124.0(12) . .
N8 C68 C69 122.2(11) . .
C68 C69 C70 120.8(11) . .
C71 C70 C69 115.7(9) . .
C71 C70 C65 123.2(9) . .
C69 C70 C65 121.0(10) . .
C70 C71 C72 121.3(10) . .
N8 C72 C71 121.2(11) . .
C77 C73 C74 108.7(15) . .
C77 C73 C78 124.8(15) . .
C74 C73 C78 126.3(16) . .
C77 C73 Rh3 72.5(9) . .
C74 C73 Rh3 72.8(9) . .
C78 C73 Rh3 124.7(11) . .
C75 C74 C73 109.1(15) . .
C75 C74 C79 120.9(16) . .
C73 C74 C79 129.0(17) . .
C75 C74 Rh3 68.8(9) . .
C73 C74 Rh3 68.8(8) . .
C79 C74 Rh3 120.2(11) . .
C74 C75 C76 108.7(14) . .
C74 C75 C80 128.1(17) . .
C76 C75 C80 123.2(17) . .
C74 C75 Rh3 73.8(9) . .
C76 C75 Rh3 70.2(8) . .
C80 C75 Rh3 122.7(12) . .
C81 C76 C77 128.6(17) . .
C81 C76 C75 127.1(18) . .
C77 C76 C75 104.2(15) . .
C81 C76 Rh3 126.1(15) . .
C77 C76 Rh3 71.2(9) . .
C75 C76 Rh3 69.1(9) . .
C73 C77 C76 108.8(13) . .
C73 C77 C82 131.3(18) . .
C76 C77 C82 119.8(19) . .
C73 C77 Rh3 69.8(8) . .
C76 C77 Rh3 68.9(9) . .
C82 C77 Rh3 123.6(12) . .
C84 C83 C87 108.0 . .
C84 C83 C88 126.0 . .
C87 C83 C88 126.0 . .
C84 C83 Rh4 69.4(2) . .
C87 C83 Rh4 70.9(2) . .
C88 C83 Rh4 125.4(2) . .
C85 C84 C83 108.0 . .
C85 C84 C89 126.0 . .
C83 C84 C89 126.0 . .
C85 C84 Rh4 69.9(3) . .
C83 C84 Rh4 71.5(3) . .
C89 C84 Rh4 124.2(2) . .
C84 C85 C86 108.0 . .
C84 C85 C90 126.0 . .
C86 C85 C90 126.0 . .
C84 C85 Rh4 70.7(2) . .
C86 C85 Rh4 71.1(2) . .
C90 C85 Rh4 123.8(2) . .
C87 C86 C85 108.0 . .
C87 C86 C91 126.0 . .
C85 C86 C91 126.0 . .
C87 C86 Rh4 71.5(3) . .
C85 C86 Rh4 69.5(2) . .
C91 C86 Rh4 124.7(2) . .
C86 C87 C83 108.0 . .
C86 C87 C92 126.0 . .
C83 C87 C92 126.0 . .
C86 C87 Rh4 69.6(3) . .
C83 C87 Rh4 70.3(2) . .
C92 C87 Rh4 125.6(2) . .
C130 C129 C133 108.0 . .
C130 C129 C134 126.0 . .
C133 C129 C134 126.0 . .
C130 C129 Rh6 71.1(3) . .
C133 C129 Rh6 71.0(3) . .
C134 C129 Rh6 123.5(3) . .
C131 C130 C129 108.0 . .
C131 C130 C135 126.0 . .
C129 C130 C135 126.0 . .
C131 C130 Rh6 71.2(3) . .
C129 C130 Rh6 70.8(2) . .
C135 C130 Rh6 123.7(3) . .
C130 C131 C132 108.0 . .
C130 C131 C136 126.0 . .
C132 C131 C136 126.0 . .
C130 C131 Rh6 70.8(3) . .
C132 C131 Rh6 70.9(3) . .
C136 C131 Rh6 123.9(2) . .
C131 C132 C133 108.0 . .
C131 C132 C137 126.0 . .
C133 C132 C137 126.0 . .
C131 C132 Rh6 71.0(3) . .
C133 C132 Rh6 70.7(3) . .
C137 C132 Rh6 123.8(3) . .
C132 C133 C129 108.0 . .
C132 C133 C138 126.0 . .
C129 C133 C138 126.0 . .
C132 C133 Rh6 71.2(3) . .
C129 C133 Rh6 70.8(3) . .
C138 C133 Rh6 123.6(3) . .
C84' C83' C87' 108.0 . .
C84' C83' C88' 126.0 . .
C87' C83' C88' 126.0 . .
C84' C83' Rh4 74.2(2) . .
C87' C83' Rh4 66.5(2) . .
C88' C83' Rh4 124.8(2) . .
C83' C84' C85' 108.0 . .
C83' C84' C89' 126.0 . .
C85' C84' C89' 126.0 . .
C83' C84' Rh4 67.9(2) . .
C85' C84' Rh4 69.6(3) . .
C89' C84' Rh4 128.1(2) . .
C84' C85' C86' 108.0 . .
C84' C85' C90' 126.0 . .
C86' C85' C90' 126.0 . .
C84' C85' Rh4 72.8(3) . .
C86' C85' Rh4 66.3(2) . .
C90' C85' Rh4 126.4(2) . .
C87' C86' C85' 108.0 . .
C87' C86' C91' 126.0 . .
C85' C86' C91' 126.0 . .
C87' C86' Rh4 68.8(2) . .
C85' C86' Rh4 74.8(2) . .
C91' C86' Rh4 122.0(2) . .
C86' C87' C83' 108.0 . .
C86' C87' C92' 126.0 . .
C83' C87' C92' 126.0 . .
C86' C87' Rh4 70.8(3) . .
C83' C87' Rh4 74.0(3) . .
C92' C87' Rh4 121.0(2) . .
C150 C146 C147 108.0 . .
C150 C146 C151 126.0 . .
C147 C146 C151 126.0 . .
C150 C146 Rh6 61.5(3) . .
C147 C146 Rh6 69.1(3) . .
C151 C146 Rh6 135.18(18) . .
C148 C147 C146 108.0 . .
C148 C147 C152 126.0 . .
C146 C147 C152 126.0 . .
C148 C147 Rh6 56.8(2) . .
C146 C147 Rh6 77.6(3) . .
C152 C147 Rh6 130.5(2) . .
C149 C148 C147 108.0 . .
C149 C148 C153 126.0 . .
C147 C148 C153 126.0 . .
C149 C148 Rh6 63.7(3) . .
C147 C148 Rh6 87.2(3) . .
C153 C148 Rh6 114.7(3) . .
C148 C149 C150 108.0 . .
C148 C149 C154 126.0 . .
C150 C149 C154 126.0 . .
C148 C149 Rh6 74.0(4) . .
C150 C149 Rh6 83.5(3) . .
C154 C149 Rh6 109.4(3) . .
C149 C150 C146 108.0 . .
C149 C150 C155 126.0 . .
C146 C150 C155 126.0 . .
C149 C150 Rh6 57.2(2) . .
C146 C150 Rh6 84.5(3) . .
C155 C150 Rh6 122.8(3) . .
N9 C93 C94 113.6(11) . .
N9 C93 C98 127.2(11) . .
C94 C93 C98 119.2(11) . .
C95 C94 C93 121.7(12) . .
C95 C94 N10 125.1(11) . .
C93 C94 N10 113.2(11) . .
C94 C95 C96 117.7(11) . .
C97 C96 C95 122.2(12) . .
C96 C97 C98 118.9(13) . .
C97 C98 C93 120.4(11) . .
O13 C99 N9 128.8(12) . .
O13 C99 C100 120.0(12) . .
N9 C99 C100 111.0(13) . .
O15 C100 O14 123.7(14) . .
O15 C100 C99 120.0(12) . .
O14 C100 C99 116.3(14) . .
O16 C101 N10 131.8(14) . .
O16 C101 C102 117.2(11) . .
N10 C101 C102 111.0(12) . .
O17 C102 O18 127.1(12) . .
O17 C102 C101 116.2(13) . .
O18 C102 C101 116.6(10) . .
N11 C103 C104 122.6(13) . .
C103 C104 C105 120.1(12) . .
C106 C105 C104 114.2(12) . .
C106 C105 C108 122.9(12) . .
C104 C105 C108 122.8(11) . .
C107 C106 C105 121.8(13) . .
N11 C107 C106 122.7(12) . .
C113 C108 C109 114.4(11) . .
C113 C108 C105 124.9(11) . .
C109 C108 C105 120.6(10) . .
C110 C109 C108 121.1(11) . .
C109 C110 C111 124.6(13) . .
C110 C111 C112 116.0(12) . .
C110 C111 C116 121.3(12) . .
C112 C111 C116 122.7(10) . .
C113 C112 C111 121.5(11) . .
C112 C113 C108 122.3(12) . .
C115 C114 N12 123.2(15) . .
C114 C115 C116 119.8(12) . .
C117 C116 C115 116.3(13) . .
C117 C116 C111 122.3(13) . .
C115 C116 C111 121.3(10) . .
C116 C117 C118 118.8(14) . .
N12 C118 C117 123.9(12) . .
C123 C119 C120 103(2) . .
C123 C119 C124 130.1(18) . .
C120 C119 C124 126.8(19) . .
C123 C119 Rh5 69.2(11) . .
C120 C119 Rh5 69.1(12) . .
C124 C119 Rh5 128.8(12) . .
C121 C120 C119 112.1(18) . .
C121 C120 C125 124(2) . .
C119 C120 C125 124(2) . .
C121 C120 Rh5 70.2(12) . .
C119 C120 Rh5 71.9(11) . .
C125 C120 Rh5 121.4(11) . .
C120 C121 C122 108.3(16) . .
C120 C121 C126 132(2) . .
C122 C121 C126 120(2) . .
C120 C121 Rh5 74.8(11) . .
C122 C121 Rh5 71.2(9) . .
C126 C121 Rh5 123.8(14) . .
C123 C122 C121 106.4(18) . .
C123 C122 C127 123(2) . .
C121 C122 C127 129.7(18) . .
C123 C122 Rh5 72.1(10) . .
C121 C122 Rh5 68.0(9) . .
C127 C122 Rh5 118.5(14) . .
C122 C123 C119 110.1(18) . .
C122 C123 C128 124.3(19) . .
C119 C123 C128 125.5(19) . .
C122 C123 Rh5 71.3(10) . .
C119 C123 Rh5 71.9(9) . .
C128 C123 Rh5 123.2(12) . .
F3 C139 F1 111.6(18) . .
F3 C139 F2 104.3(15) . .
F1 C139 F2 107.5(15) . .
F3 C139 S1 111.3(13) . .
F1 C139 S1 111.7(12) . .
F2 C139 S1 110.2(14) . .
F6 C140 F4 104.3(14) . .
F6 C140 F5 102.0(14) . .
F4 C140 F5 102.5(12) . .
F6 C140 S2 113.3(11) . .
F4 C140 S2 118.0(11) . .
F5 C140 S2 114.9(13) . .
F8 C141 F9 105(2) . .
F8 C141 F7 106(2) . .
F9 C141 F7 113(2) . .
F8 C141 S3 119.9(16) . .
F9 C141 S3 99.4(19) . .
F7 C141 S3 113.0(18) . .
F10 C142 F12 103(3) . .
F10 C142 F11 103(3) . .
F12 C142 F11 106(3) . .
F10 C142 S4 114(3) . .
F12 C142 S4 121(3) . .
F11 C142 S4 107(2) . .
F14 C143 F15 104(2) . .
F14 C143 F13 113(2) . .
F15 C143 F13 104(2) . .
F14 C143 S5 109(2) . .
F15 C143 S5 111(2) . .
F13 C143 S5 115.5(19) . .
F16 C144 F17 103.4(18) . .
F16 C144 F18 103.4(17) . .
F17 C144 F18 102.2(17) . .
F16 C144 S6 122(3) . .
F17 C144 S6 114(3) . .
F18 C144 S6 109(2) . .

loop_
_geom_bond_atom_site_label_1
_geom_bond_atom_site_label_2
_geom_bond_distance
_geom_bond_site_symmetry_2
Rh1 C30 2.115(14) .
Rh1 O2 2.115(8) .
Rh1 N3 2.119(9) .
Rh1 C29 2.120(12) .
Rh1 C27 2.121(12) .
Rh1 C28 2.131(11) .
Rh1 C31 2.141(13) .
Rh1 O1 2.145(8) .
Rh2 C41 2.097(13) .
Rh2 C37 2.105(13) .
Rh2 O4 2.126(8) .
Rh2 C38 2.129(13) .
Rh2 C40 2.131(15) .
Rh2 C39 2.133(14) .
Rh2 N4 2.135(10) 7_566
Rh2 O5 2.139(9) .
Rh3 C75 2.116(15) .
Rh3 N7 2.125(9) .
Rh3 C73 2.127(15) .
Rh3 O7 2.128(9) .
Rh3 C76 2.131(16) .
Rh3 C77 2.162(14) .
Rh3 O8 2.171(9) .
Rh3 C74 2.181(14) .
Rh4 C87' 2.043(6) .
Rh4 C86' 2.071(7) .
Rh4 C85 2.114(7) .
Rh4 N8 2.124(10) 7
Rh4 C84 2.125(7) .
Rh4 O10 2.132(9) .
Rh4 C86 2.136(7) .
Rh4 C83' 2.142(7) .
Rh4 O11 2.145(8) .
Rh4 C83 2.154(7) .
Rh4 C87 2.161(7) .
Rh4 C85' 2.183(7) .
Rh5 C121 2.087(15) .
Rh5 O13 2.094(8) .
Rh5 O14 2.126(11) .
Rh5 C122 2.130(15) .
Rh5 N11 2.137(10) .
Rh5 C120 2.140(19) .
Rh5 C123 2.140(15) .
Rh5 C119 2.18(2) .
Rh6 C149 1.889(7) .
Rh6 C148 2.026(8) .
Rh6 C129 2.098(8) .
Rh6 C133 2.100(8) .
Rh6 C130 2.102(9) .
Rh6 C132 2.106(9) .
Rh6 C131 2.107(7) .
Rh6 O17 2.118(10) .
Rh6 N12 2.121(12) 7_665
Rh6 O16 2.127(9) .
Rh6 C150 2.232(9) .
Rh6 C147 2.418(9) .
Cu1 N2 1.917(12) .
Cu1 N1 1.927(10) .
Cu1 O3 1.956(10) .
Cu1 O6 1.982(8) .
Cu1 O37 2.314(13) .
Cu2 N5 1.943(10) .
Cu2 N6 1.953(9) .
Cu2 O12 1.988(8) .
Cu2 O9 2.023(8) .
Cu2 O38 2.262(9) .
Cu3 N10 1.923(10) .
Cu3 N9 1.929(11) .
Cu3 O15 1.983(9) .
Cu3 O18 1.988(9) .
Cu3 O34 2.229(10) .
N1 C7 1.327(15) .
N1 C1 1.349(16) .
N2 C9 1.307(15) .
N2 C2 1.427(16) .
N3 C15 1.323(15) .
N3 C11 1.324(14) .
N4 C22 1.288(15) .
N4 C26 1.327(16) .
N4 Rh2 2.135(10) 7_566
N5 C53 1.295(16) .
N5 C47 1.406(15) .
N6 C55 1.257(16) .
N6 C48 1.409(15) .
N7 C57 1.345(15) .
N7 C61 1.370(16) .
N8 C72 1.324(15) .
N8 C68 1.353(15) .
N8 Rh4 2.124(10) 7
N9 C93 1.365(15) .
N9 C99 1.371(17) .
N10 C101 1.293(16) .
N10 C94 1.398(15) .
N11 C107 1.303(16) .
N11 C103 1.323(17) .
N12 C118 1.301(19) .
N12 C114 1.359(16) .
N12 Rh6 2.121(12) 7_665
O1 C7 1.271(13) .
O2 C8 1.288(15) .
O3 C8 1.256(14) .
O4 C9 1.261(15) .
O5 C10 1.217(14) .
O6 C10 1.238(15) .
O7 C53 1.267(14) .
O8 C54 1.253(15) .
O9 C54 1.236(14) .
O10 C55 1.269(15) .
O11 C56 1.234(15) .
O12 C56 1.265(15) .
O13 C99 1.255(16) .
O14 C100 1.280(16) .
O15 C100 1.279(18) .
O16 C101 1.272(15) .
O17 C102 1.242(15) .
O18 C102 1.272(16) .
O19 S1 1.439(12) .
O20 S1 1.438(12) .
O21 S1 1.432(13) .
O22 S2 1.378(10) .
O23 S2 1.345(18) .
O24 S2 1.409(17) .
O25 S3 1.414(18) .
O26 S3 1.476(17) .
O27 S3 1.366(14) .
O28 S4 1.45(2) .
O29 S4 1.450(18) .
O30 S4 1.52(2) .
O31 S5 1.386(10) .
O32 S5 1.493(13) .
O33 S5 1.410(15) .
O34 S6 1.282(14) .
O35 S6 1.35(4) .
O36 S6 1.49(3) .
O38 C145 1.433(18) .
S1 C139 1.786(18) .
S2 C140 1.706(18) .
S3 C141 1.75(2) .
S4 C142 1.71(3) .
S5 C143 1.63(3) .
S6 C144 1.762(17) .
F1 C139 1.293(18) .
F2 C139 1.38(2) .
F3 C139 1.27(2) .
F4 C140 1.332(14) .
F5 C140 1.335(15) .
F6 C140 1.325(16) .
F7 C141 1.35(3) .
F8 C141 1.18(2) .
F9 C141 1.31(3) .
F10 C142 1.30(3) .
F11 C142 1.50(4) .
F12 C142 1.31(4) .
F13 C143 1.34(3) .
F14 C143 1.27(3) .
F15 C143 1.33(3) .
F16 C144 1.346(18) .
F17 C144 1.352(19) .
F18 C144 1.369(18) .
C1 C2 1.360(16) .
C1 C6 1.476(18) .
C2 C3 1.334(19) .
C3 C4 1.366(19) .
C4 C5 1.374(19) .
C5 C6 1.357(19) .
C7 C8 1.516(19) .
C9 C10 1.566(19) .
C11 C12 1.420(16) .
C12 C13 1.406(16) .
C13 C14 1.388(15) .
C13 C16 1.491(15) .
C14 C15 1.345(16) .
C16 C21 1.390(15) .
C16 C17 1.408(16) .
C17 C18 1.365(17) .
C18 C19 1.387(16) .
C19 C20 1.415(16) .
C19 C24 1.466(15) .
C20 C21 1.379(17) .
C22 C23 1.405(16) .
C23 C24 1.392(15) .
C24 C25 1.383(16) .
C25 C26 1.401(17) .
C27 C28 1.405(17) .
C27 C31 1.45(2) .
C27 C32 1.509(19) .
C28 C29 1.40(2) .
C28 C33 1.486(19) .
C29 C30 1.44(2) .
C29 C34 1.530(18) .
C30 C31 1.43(2) .
C30 C35 1.54(2) .
C31 C36 1.48(2) .
C37 C38 1.401(19) .
C37 C41 1.47(2) .
C37 C42 1.493(19) .
C38 C39 1.378(19) .
C38 C43 1.48(2) .
C39 C40 1.46(3) .
C39 C44 1.48(2) .
C40 C41 1.39(2) .
C40 C45 1.51(2) .
C41 C46 1.54(2) .
C47 C52 1.381(16) .
C47 C48 1.433(18) .
C48 C49 1.392(18) .
C49 C50 1.363(19) .
C50 C51 1.37(2) .
C51 C52 1.402(18) .
C53 C54 1.507(16) .
C55 C56 1.584(16) .
C57 C58 1.401(16) .
C58 C59 1.385(15) .
C59 C60 1.404(15) .
C59 C62 1.470(14) .
C60 C61 1.408(16) .
C62 C67 1.374(17) .
C62 C63 1.392(16) .
C63 C64 1.324(19) .
C64 C65 1.409(16) .
C65 C66 1.380(16) .
C65 C70 1.477(14) .
C66 C67 1.385(18) .
C68 C69 1.362(16) .
C69 C70 1.403(15) .
C70 C71 1.375(15) .
C71 C72 1.401(15) .
C73 C77 1.39(2) .
C73 C74 1.42(2) .
C73 C78 1.50(2) .
C74 C75 1.38(2) .
C74 C79 1.50(2) .
C75 C76 1.48(2) .
C75 C80 1.53(2) .
C76 C81 1.42(3) .
C76 C77 1.46(2) .
C77 C82 1.57(2) .
C83 C84 1.4322 .
C83 C87 1.4323 .
C83 C88 1.5224 .
C84 C85 1.4321 .
C84 C89 1.5227 .
C85 C86 1.4322 .
C85 C90 1.5224 .
C86 C87 1.4319 .
C86 C91 1.5226 .
C87 C92 1.5226 .
C129 C130 1.3723 .
C129 C133 1.3727 .
C129 C134 1.4582 .
C130 C131 1.3720 .
C130 C135 1.4585 .
C131 C132 1.3721 .
C131 C136 1.4583 .
C132 C133 1.3726 .
C132 C137 1.4589 .
C133 C138 1.4583 .
C83' C84' 1.4199 .
C83' C87' 1.4204 .
C83' C88' 1.5093 .
C84' C85' 1.4201 .
C84' C89' 1.5095 .
C85' C86' 1.4201 .
C85' C90' 1.5095 .
C86' C87' 1.4200 .
C86' C91' 1.5091 .
C87' C92' 1.5095 .
C146 C150 1.4214 .
C146 C147 1.4218 .
C146 C151 1.5108 .
C147 C148 1.4212 .
C147 C152 1.5105 .
C148 C149 1.4209 .
C148 C153 1.5112 .
C149 C150 1.4211 .
C149 C154 1.5115 .
C150 C155 1.5106 .
C93 C94 1.391(17) .
C93 C98 1.408(18) .
C94 C95 1.389(16) .
C95 C96 1.414(18) .
C96 C97 1.380(19) .
C97 C98 1.397(18) .
C99 C100 1.49(2) .
C101 C102 1.593(19) .
C103 C104 1.363(19) .
C104 C105 1.415(17) .
C105 C106 1.368(16) .
C105 C108 1.458(17) .
C106 C107 1.361(18) .
C108 C113 1.418(16) .
C108 C109 1.444(18) .
C109 C110 1.301(18) .
C110 C111 1.389(16) .
C111 C112 1.390(18) .
C111 C116 1.490(19) .
C112 C113 1.352(19) .
C114 C115 1.321(19) .
C115 C116 1.442(19) .
C116 C117 1.375(16) .
C117 C118 1.39(2) .
C119 C123 1.44(3) .
C119 C120 1.44(3) .
C119 C124 1.46(3) .
C120 C121 1.27(3) .
C120 C125 1.54(3) .
C121 C122 1.47(3) .
C121 C126 1.59(3) .
C122 C123 1.34(2) .
C122 C127 1.54(3) .
C123 C128 1.54(2) .

loop_
_platon_squeeze_void_nr
_platon_squeeze_void_average_x
_platon_squeeze_void_average_y
_platon_squeeze_void_average_z
_platon_squeeze_void_volume
_platon_squeeze_void_count_electrons
1 0.176 0.750 -0.074 3024.7 663.8
2 0.250 0.250 0.000 203.2 19.9
3 0.676 0.250 -0.074 3024.7 663.8
4 0.750 0.750 0.000 203.2 19.9
5 0.250 0.750 0.500 203.2 19.3
6 0.750 0.250 0.500 203.2 19.3
